data_4347124
loop_
_publ_author_name
'Steinert, Markus'
'Schneider, Benjamin'
'Dechert, Sebastian'
'Demeshko, Serhiy'
'Meyer, Franc'

_publ_section_title
;
 Spin-State Versatility in a Series of Fe4 [2 \\times 2] Grid Complexes:
 Effects of Counteranions, Lattice Solvent, and Intramolecular
 Cooperativity.
;
_journal_issue 5
_journal_name_full 'Inorganic chemistry'
_journal_page_first 2363
_journal_page_last 2373
_journal_paper_doi 10.1021/acs.inorgchem.5b02762
_journal_volume 55
_journal_year 2016
_chemical_formula_moiety
;
 2(C92 H56 Br4 Fe4 N24 4+), 2(C4 H10 O2), 
 8(Cl O4 -), 0.5(C3 H7 N O)
;
_chemical_formula_sum 'C193.5 H135.5 Br8 Cl8 Fe8 N48.5 O36.5'
_chemical_formula_weight 5093.68
_space_group_crystal_system triclinic
_space_group_IT_number 2
_space_group_name_Hall '-P 1'
_space_group_name_H-M_alt 'P -1'
_atom_sites_solution_hydrogens geom
_audit_creation_method SHELXL-2014/7
_cell_angle_alpha 77.211(2)
_cell_angle_beta 88.923(2)
_cell_angle_gamma 86.843(2)
_cell_formula_units_Z 2
_cell_length_a 19.2517(5)
_cell_length_b 20.2665(6)
_cell_length_c 28.5810(8)
_cell_measurement_reflns_used 116379
_cell_measurement_temperature 133(2)
_cell_measurement_theta_max 24.645
_cell_measurement_theta_min 1.125
_cell_volume 10857.9(5)
_computing_cell_refinement 'X-AREA (Stoe & Cie, 2002)'
_computing_data_collection 'X-AREA (Stoe & Cie, 2002)'
_computing_data_reduction 'X-AREA (Stoe & Cie, 2002)'
_computing_molecular_graphics 'DIAMOND (Brandenburg, 2012)'
_computing_publication_material 'SHELXL-2014 (Sheldrick, 2014)'
_computing_structure_refinement 'SHELXL-2014/7 (Sheldrick, 2014)'
_computing_structure_solution 'SHELXS-2014 (Sheldrick, 2014)'
_diffrn_ambient_temperature 133(2)
_diffrn_measured_fraction_theta_full 0.992
_diffrn_measured_fraction_theta_max 0.992
_diffrn_measurement_device_type 'Stoe IPDS II'
_diffrn_measurement_method \w
_diffrn_radiation_type MoK\a
_diffrn_radiation_wavelength 0.71073
_diffrn_reflns_av_R_equivalents 0.0956
_diffrn_reflns_av_unetI/netI 0.0839
_diffrn_reflns_Laue_measured_fraction_full 0.992
_diffrn_reflns_Laue_measured_fraction_max 0.992
_diffrn_reflns_limit_h_max 22
_diffrn_reflns_limit_h_min -22
_diffrn_reflns_limit_k_max 23
_diffrn_reflns_limit_k_min -23
_diffrn_reflns_limit_l_max 33
_diffrn_reflns_limit_l_min -33
_diffrn_reflns_number 116379
_diffrn_reflns_point_group_measured_fraction_full 0.992
_diffrn_reflns_point_group_measured_fraction_max 0.992
_diffrn_reflns_theta_full 24.645
_diffrn_reflns_theta_max 24.645
_diffrn_reflns_theta_min 1.125
_diffrn_source 'fine-focus sealed tube'
_exptl_absorpt_coefficient_mu 2.170
_exptl_absorpt_correction_T_max 0.8785
_exptl_absorpt_correction_T_min 0.3935
_exptl_absorpt_correction_type numerical
_exptl_absorpt_process_details 'X-RED (Stoe & Cie, 2002)'
_exptl_crystal_colour black
_exptl_crystal_density_diffrn 1.558
_exptl_crystal_description block
_exptl_crystal_F_000 5104
_exptl_crystal_size_max 0.500
_exptl_crystal_size_mid 0.420
_exptl_crystal_size_min 0.110
_platon_squeeze_details
;
TITL mst31 in P-1
CELL   19.2517   20.2665   28.5810     77.21     88.92     86.84
SPGR P-1
# Solvent Accessible Volume =    1574.0
# Electrons Found in S.A.V. =     463.0
# Note: Atoms in Void as Cxxx and Qxxx all others
C101 0.761 0.175 0.377 !       4.08 eA-3
C102 0.891 0.127 0.441 !       3.77 eA-3
C103 0.530 0.081 0.489 !       3.66 eA-3
C104 0.253 0.718 0.439 !       3.55 eA-3
C105 0.516 0.565 0.448 !       3.49 eA-3
C106 0.011 0.910 0.020 !       3.43 eA-3
C107 0.847 0.201 0.422 !       3.35 eA-3
C108 0.734 0.164 0.372 !       3.30 eA-3
Q109 0.295 0.643 0.300 !       3.07 eA-3
C110 0.771 0.170 0.427 !       2.96 eA-3
C111 0.278 0.719 0.386 !       2.95 eA-3
Q112 0.575 0.936 0.438 !       2.84 eA-3
C113 0.485 0.621 0.429 !       2.74 eA-3
C114 0.253 0.693 0.416 !       2.64 eA-3
C115 0.029 0.107-0.002 !       2.61 eA-3
C116 0.490 0.937 0.435 !       2.49 eA-3
C117 0.531 0.918 0.448 !       2.47 eA-3
C118 0.488 0.527 0.491 !       2.39 eA-3
C119 0.308 0.737 0.441 !       2.37 eA-3
C120 0.513 0.921 0.480 !       2.35 eA-3
C121 0.186 0.874 0.135 !       2.30 eA-3
C122 0.279 0.733 0.077 !       2.29 eA-3
C123 0.471 0.097 0.482 !       2.25 eA-3
C124 0.950 0.157 0.435 !       2.21 eA-3
C125 0.917 0.190 0.421 !       2.18 eA-3
C126 0.508 0.099 0.433 !       2.16 eA-3
C127 0.234 0.768 0.093 !       2.15 eA-3
C128 0.173 0.810 0.108 !       2.08 eA-3
C129 0.313 0.563 0.433 !       2.07 eA-3
C130 0.128 0.893 0.104 !       1.98 eA-3
C131 0.278 0.627 0.044 !       1.93 eA-3
C132 0.594 0.079 0.496 !       1.93 eA-3
C133 0.258 0.673 0.383 !       1.93 eA-3
Q134 0.564 0.943 0.474 !       1.89 eA-3
C135 0.223 0.701 0.067 !       1.88 eA-3
C136 0.163 0.866 0.120 !       1.86 eA-3
C137 0.461 0.094 0.443 !       1.77 eA-3
C138 0.343 0.496 0.449 !       1.75 eA-3
C139 0.375 0.483 0.455 !       1.75 eA-3
C140 0.223 0.642 0.048 !       1.74 eA-3
C141 0.137 0.876 0.152 !       1.70 eA-3
C142 0.303 0.607 0.391 !       1.69 eA-3
C143 0.111 0.753 0.129 !       1.65 eA-3
Q144 0.291 0.685 0.342 !       1.59 eA-3
Q145 0.142 0.738 0.187 !       1.58 eA-3
C146 0.387 0.516 0.432 !       1.56 eA-3
Q147 0.423 0.593 0.306 !       1.51 eA-3
Q148 0.515 0.467 0.243 !       1.51 eA-3
C149 0.266 0.785 0.452 !       1.51 eA-3
C150 0.330 0.749 0.469 !       1.51 eA-3
C151 0.430 0.941 0.470 !       1.48 eA-3
C152 0.290 0.675 0.080 !       1.48 eA-3
C153 0.425 0.545 0.443 !       1.47 eA-3
Q154 0.712 0.966 0.447 !       1.45 eA-3
C155 0.115 0.916 0.066 !       1.42 eA-3
Q156 0.137 0.652 0.018 !       1.40 eA-3
C157 0.283 0.764 0.418 !       1.38 eA-3
C158 0.205 0.670 0.443 !       1.37 eA-3
C159 0.233 0.757 0.460 !       1.36 eA-3
Q160 0.246 0.027 0.092 !       1.35 eA-3
Q161 0.172 0.620 0.180 !       1.34 eA-3
C162 0.409 0.529 0.458 !       1.34 eA-3
C163 0.487 0.470 0.489 !       1.33 eA-3
C164 0.441 0.627 0.421 !       1.31 eA-3
C165 0.067 0.854 0.156 !       1.29 eA-3
C166 0.217 0.779 0.447 !       1.29 eA-3
Q167 0.143 0.736 0.062 !       1.29 eA-3
C168 0.219 0.791 0.118 !       1.29 eA-3
C169 0.564 0.064 0.461 !       1.28 eA-3
Q170 0.732 0.123 0.398 !       1.27 eA-3
C171 0.964 0.892 0.065 !       1.27 eA-3
C172 0.471 0.506 0.475 !       1.27 eA-3
C173 0.235 0.674 0.452 !       1.23 eA-3
Q174 0.284 0.578 0.324 !       1.23 eA-3
C175 0.591 0.109 0.450 !       1.23 eA-3
C176 0.154 0.763 0.126 !       1.21 eA-3
Q177 0.563 0.440 0.210 !       1.20 eA-3
C178 0.011 0.908 0.061 !       1.20 eA-3
C179 0.059 0.842 0.027 !       1.20 eA-3
Q180 0.561 0.231 0.413 !       1.19 eA-3
C181 0.046 0.932 0.055 !       1.18 eA-3
Q182 0.279 0.264 0.025 !       1.17 eA-3
C183 0.954 0.072 0.025 !       1.17 eA-3
Q184 0.991 0.563 0.015 !       1.15 eA-3
Q185 0.152 0.715 0.079 !       1.14 eA-3
Q186 0.348 0.653 0.316 !       1.14 eA-3
C187 0.061 0.955 0.014 !       1.13 eA-3
C188 0.123 0.752 0.094 !       1.12 eA-3
C189 0.263 0.700 0.108 !       1.12 eA-3
C190 0.142 0.813 0.141 !       1.12 eA-3
C191 0.064 0.876 0.115 !       1.11 eA-3
Q192 0.591 0.968 0.462 !       1.11 eA-3
C193 0.375 0.563 0.435 !       1.11 eA-3
Q194 0.248 0.205 0.052 !       1.11 eA-3
Q195 0.893 0.330 0.038 !       1.11 eA-3
Q196 0.024 0.362 0.023 !       1.10 eA-3
C197 0.249 0.639 0.429 !       1.10 eA-3
C198 0.408 0.469 0.489 !       1.10 eA-3
Q199 0.586 0.964 0.489 !       1.09 eA-3
;
_refine_diff_density_max 1.855
_refine_diff_density_min -1.525
_refine_diff_density_rms 0.113
_refine_ls_extinction_method none
_refine_ls_goodness_of_fit_ref 1.041
_refine_ls_hydrogen_treatment constr
_refine_ls_matrix_type full
_refine_ls_number_parameters 2685
_refine_ls_number_reflns 36471
_refine_ls_number_restraints 466
_refine_ls_restrained_S_all 1.062
_refine_ls_R_factor_all 0.1346
_refine_ls_R_factor_gt 0.0919
_refine_ls_shift/su_max 0.002
_refine_ls_shift/su_mean 0.000
_refine_ls_structure_factor_coef Fsqd
_refine_ls_weighting_details 'w=1/[\s^2^(Fo^2^)+(0.1122P)^2^+39.2470P] where P=(Fo^2^+2Fc^2^)/3'
_refine_ls_weighting_scheme calc
_refine_ls_wR_factor_gt 0.2180
_refine_ls_wR_factor_ref 0.2414
_reflns_Friedel_coverage 0.000
_reflns_number_gt 23851
_reflns_number_total 36471
_reflns_threshold_expression 'I > 2\s(I)'
_cod_data_source_file ic5b02762_si_002.cif
_cod_data_source_block 1d-mst31_sq
_cod_original_formula_sum 'C193.50 H135.50 Br8 Cl8 Fe8 N48.50 O36.50'
_cod_database_code 4347124
_shelx_shelxl_version_number 2014/7
_shelx_space_group_comment
;
The symmetry employed for this shelxl refinement is uniquely defined
by the following loop, which should always be used as a source of
symmetry information in preference to the above space-group names.
They are only intended as comments.
;
_shelx_estimated_absorpt_t_min 0.410
_shelx_estimated_absorpt_t_max 0.796
_platon_squeeze_void_probe_radius 1.20

loop_
_space_group_symop_operation_xyz
'x, y, z'
'-x, -y, -z'

loop_
_atom_site_label
_atom_site_type_symbol
_atom_site_fract_x
_atom_site_fract_y
_atom_site_fract_z
_atom_site_U_iso_or_equiv
_atom_site_adp_type
_atom_site_occupancy
_atom_site_site_symmetry_order
_atom_site_calc_flag
_atom_site_refinement_flags_posn
_atom_site_refinement_flags_adp
_atom_site_refinement_flags_occupancy
_atom_site_disorder_assembly
_atom_site_disorder_group
Fe1 Fe 0.69092(6) 0.67657(6) 0.13267(4) 0.0398(3) Uani 1 1 d . . . . .
Fe2 Fe 0.79850(6) 0.51162(7) 0.24383(5) 0.0448(3) Uani 1 1 d . . . . .
Fe3 Fe 0.75651(7) 0.63083(7) 0.35606(5) 0.0494(3) Uani 1 1 d . . . . .
Fe4 Fe 0.61218(7) 0.76992(6) 0.25376(5) 0.0443(3) Uani 1 1 d . . . . .
Br1 Br 0.51458(5) 0.44678(5) 0.21355(4) 0.0530(2) Uani 1 1 d . . . . .
Br2 Br 1.00762(7) 0.70951(8) 0.24070(5) 0.0890(4) Uani 1 1 d . . . . .
Br3 Br 0.49150(5) 0.51545(5) 0.32087(4) 0.0597(3) Uani 1 1 d . . . . .
Br4 Br 0.88362(6) 0.85762(7) 0.19757(5) 0.0764(4) Uani 1 1 d . . . . .
N1 N 0.6640(4) 0.5838(3) 0.1823(3) 0.0450(17) Uani 1 1 d . . . . .
N2 N 0.6941(3) 0.5408(3) 0.2201(3) 0.0414(16) Uani 1 1 d . . . . .
N3 N 0.5854(3) 0.6637(3) 0.1169(2) 0.0389(16) Uani 1 1 d . . . . .
N4 N 0.6539(4) 0.7694(3) 0.0779(3) 0.0431(17) Uani 1 1 d . . . . .
N5 N 0.7388(4) 0.4452(3) 0.2918(2) 0.0409(16) Uani 1 1 d . . . . .
N6 N 0.8729(4) 0.4533(4) 0.2978(3) 0.0480(18) Uani 1 1 d . . . . .
N11 N 0.8339(4) 0.6026(4) 0.2585(3) 0.0492(19) Uani 1 1 d . . . . .
N12 N 0.8217(4) 0.6388(4) 0.2935(3) 0.0517(19) Uani 1 1 d . . . . .
N13 N 0.8779(4) 0.5374(4) 0.1940(3) 0.0500(19) Uani 1 1 d . . . . .
N14 N 0.8069(4) 0.4292(4) 0.2005(3) 0.0527(19) Uani 1 1 d . . . . .
N15 N 0.8167(4) 0.7159(4) 0.3553(3) 0.056(2) Uani 1 1 d . . . . .
N16 N 0.7124(5) 0.6771(4) 0.4136(3) 0.058(2) Uani 1 1 d . . . . .
N21 N 0.6554(4) 0.6335(4) 0.3247(3) 0.0472(18) Uani 1 1 d . . . . .
N22 N 0.6182(3) 0.6725(3) 0.2882(3) 0.0401(16) Uani 1 1 d . . . . .
N23 N 0.7197(4) 0.5346(4) 0.3887(3) 0.0493(19) Uani 1 1 d . . . . .
N24 N 0.8416(4) 0.5727(4) 0.4075(3) 0.055(2) Uani 1 1 d . . . . .
N25 N 0.5439(4) 0.7359(3) 0.2192(3) 0.0430(17) Uani 1 1 d . . . . .
N26 N 0.5859(4) 0.8543(3) 0.2051(3) 0.0450(17) Uani 1 1 d . . . . .
N31 N 0.7002(4) 0.7647(3) 0.2176(2) 0.0407(16) Uani 1 1 d . . . . .
N32 N 0.7254(4) 0.7393(3) 0.1803(2) 0.0378(15) Uani 1 1 d . . . . .
N33 N 0.6700(4) 0.8147(4) 0.2890(3) 0.0494(19) Uani 1 1 d . . . . .
N34 N 0.5434(4) 0.7884(4) 0.3037(3) 0.053(2) Uani 1 1 d . . . . .
N35 N 0.7968(4) 0.6931(4) 0.1135(3) 0.0484(18) Uani 1 1 d . . . . .
N36 N 0.7175(4) 0.6193(4) 0.0726(3) 0.0496(19) Uani 1 1 d . . . . .
C1 C 0.5900(4) 0.5032(4) 0.2098(3) 0.0398(19) Uani 1 1 d . . . . .
C2 C 0.6012(4) 0.5611(4) 0.1751(3) 0.0381(19) Uani 1 1 d . . . . .
C3 C 0.6493(5) 0.4928(4) 0.2377(3) 0.041(2) Uani 1 1 d . . . . .
C4 C 0.5583(4) 0.6027(4) 0.1356(3) 0.041(2) Uani 1 1 d . . . . .
C5 C 0.4980(4) 0.5835(4) 0.1179(3) 0.0407(19) Uani 1 1 d . . . . .
H5 H 0.4798 0.5407 0.1310 0.049 Uiso 1 1 calc R U . . .
C6 C 0.4647(5) 0.6293(5) 0.0799(3) 0.046(2) Uani 1 1 d . . . . .
H6 H 0.4234 0.6172 0.0669 0.055 Uiso 1 1 calc R U . . .
C7 C 0.4907(4) 0.6911(4) 0.0615(3) 0.040(2) Uani 1 1 d . . . . .
H7 H 0.4673 0.7228 0.0366 0.048 Uiso 1 1 calc R U . . .
C8 C 0.5536(4) 0.7063(4) 0.0807(3) 0.0404(19) Uani 1 1 d . . . . .
C9 C 0.5884(4) 0.7700(4) 0.0625(3) 0.0380(19) Uani 1 1 d . . . . .
C10 C 0.5576(5) 0.8267(5) 0.0325(3) 0.046(2) Uani 1 1 d . . . . .
H10 H 0.5112 0.8251 0.0222 0.055 Uiso 1 1 calc R U . . .
C11 C 0.5917(5) 0.8845(5) 0.0173(3) 0.050(2) Uani 1 1 d . . . . .
H11 H 0.5697 0.9236 -0.0025 0.060 Uiso 1 1 calc R U . . .
C12 C 0.6605(5) 0.8842(4) 0.0321(3) 0.048(2) Uani 1 1 d . . . . .
H12 H 0.6869 0.9231 0.0218 0.057 Uiso 1 1 calc R U . . .
C13 C 0.6898(5) 0.8261(4) 0.0620(3) 0.044(2) Uani 1 1 d . . . . .
H13 H 0.7368 0.8260 0.0716 0.052 Uiso 1 1 calc R U . . .
C14 C 0.6721(4) 0.4402(4) 0.2809(3) 0.045(2) Uani 1 1 d . . . . .
C15 C 0.6326(6) 0.3898(6) 0.3072(4) 0.068(3) Uani 1 1 d . . . . .
H15 H 0.5848 0.3880 0.3001 0.082 Uiso 1 1 calc R U . . .
C16 C 0.6634(6) 0.3426(6) 0.3437(5) 0.082(4) Uani 1 1 d . . . . .
H16 H 0.6370 0.3079 0.3624 0.098 Uiso 1 1 calc R U . . .
C17 C 0.7319(6) 0.3455(6) 0.3531(4) 0.080(4) Uani 1 1 d . . . . .
H17 H 0.7543 0.3118 0.3773 0.096 Uiso 1 1 calc R U . . .
C18 C 0.7688(5) 0.3981(5) 0.3270(3) 0.051(2) Uani 1 1 d . . . . .
C19 C 0.8446(5) 0.4071(5) 0.3335(3) 0.052(2) Uani 1 1 d . . . . .
C20 C 0.8824(5) 0.3707(6) 0.3724(4) 0.063(3) Uani 1 1 d . . . . .
H20 H 0.8602 0.3386 0.3965 0.075 Uiso 1 1 calc R U . . .
C21 C 0.9503(6) 0.3807(6) 0.3762(4) 0.068(3) Uani 1 1 d . . . . .
H21 H 0.9772 0.3553 0.4023 0.081 Uiso 1 1 calc R U . . .
C22 C 0.9796(5) 0.4289(6) 0.3411(5) 0.071(3) Uani 1 1 d . . . . .
H22 H 1.0269 0.4388 0.3433 0.085 Uiso 1 1 calc R U . . .
C23 C 0.9398(6) 0.4631(5) 0.3027(4) 0.067(3) Uani 1 1 d . . . . .
H23 H 0.9615 0.4954 0.2784 0.080 Uiso 1 1 calc R U . . .
C31 C 0.9204(5) 0.6725(5) 0.2552(3) 0.055(2) Uani 1 1 d . . . . .
C32 C 0.8920(5) 0.6229(5) 0.2356(4) 0.052(2) Uani 1 1 d . . . . .
C33 C 0.8747(5) 0.6829(5) 0.2910(3) 0.051(2) Uani 1 1 d . . . . .
C34 C 0.9153(5) 0.5903(5) 0.1965(4) 0.058(3) Uani 1 1 d . . . . .
C35 C 0.9705(6) 0.6095(6) 0.1652(4) 0.072(3) Uani 1 1 d . . . . .
H35 H 0.9974 0.6465 0.1678 0.086 Uiso 1 1 calc R U . . .
C36 C 0.9851(6) 0.5725(6) 0.1300(5) 0.088(4) Uani 1 1 d . . . . .
H36 H 1.0219 0.5848 0.1077 0.106 Uiso 1 1 calc R U . . .
C37 C 0.9464(6) 0.5185(6) 0.1274(4) 0.076(3) Uani 1 1 d . . . . .
H37 H 0.9555 0.4937 0.1031 0.091 Uiso 1 1 calc R U . . .
C38 C 0.8940(5) 0.5008(5) 0.1608(4) 0.059(3) Uani 1 1 d . . . . .
C39 C 0.8516(5) 0.4420(6) 0.1632(4) 0.061(3) Uani 1 1 d . . . . .
C40 C 0.8595(7) 0.3989(7) 0.1313(5) 0.081(4) Uani 1 1 d . . . . .
H40 H 0.8904 0.4098 0.1047 0.097 Uiso 1 1 calc R U . . .
C41 C 0.8234(7) 0.3417(7) 0.1377(5) 0.087(4) Uani 1 1 d . . . . .
H41 H 0.8286 0.3122 0.1161 0.105 Uiso 1 1 calc R U . . .
C42 C 0.7792(7) 0.3283(7) 0.1767(5) 0.086(4) Uani 1 1 d . . . . .
H42 H 0.7541 0.2882 0.1829 0.103 Uiso 1 1 calc R U . . .
C43 C 0.7712(6) 0.3723(6) 0.2068(5) 0.074(3) Uani 1 1 d . . . . .
H43 H 0.7395 0.3625 0.2329 0.089 Uiso 1 1 calc R U . . .
C44 C 0.8725(6) 0.7262(5) 0.3265(4) 0.061(3) Uani 1 1 d . . . . .
C45 C 0.9219(6) 0.7697(6) 0.3318(4) 0.068(3) Uani 1 1 d . . . . .
H45 H 0.9610 0.7765 0.3108 0.082 Uiso 1 1 calc R U . . .
C46 C 0.9131(7) 0.8032(6) 0.3685(4) 0.080(4) Uani 1 1 d . . . . .
H46 H 0.9459 0.8352 0.3721 0.096 Uiso 1 1 calc R U . . .
C47 C 0.8587(6) 0.7920(6) 0.4001(4) 0.072(3) Uani 1 1 d . . . . .
H47 H 0.8548 0.8132 0.4267 0.087 Uiso 1 1 calc R U . . .
C48 C 0.8089(6) 0.7484(5) 0.3920(3) 0.058(3) Uani 1 1 d . . . . .
C49 C 0.7462(6) 0.7317(5) 0.4224(3) 0.059(3) Uani 1 1 d . . . . .
C50 C 0.7208(7) 0.7696(6) 0.4536(4) 0.075(3) Uani 1 1 d . . . . .
H50 H 0.7443 0.8078 0.4578 0.089 Uiso 1 1 calc R U . . .
C51 C 0.6607(8) 0.7516(6) 0.4786(4) 0.085(4) Uani 1 1 d . . . . .
H51 H 0.6423 0.7774 0.5005 0.102 Uiso 1 1 calc R U . . .
C52 C 0.6270(7) 0.6963(7) 0.4722(4) 0.083(4) Uani 1 1 d . . . . .
H52 H 0.5856 0.6831 0.4895 0.099 Uiso 1 1 calc R U . . .
C53 C 0.6555(6) 0.6599(6) 0.4395(4) 0.073(3) Uani 1 1 d . . . . .
H53 H 0.6330 0.6209 0.4355 0.087 Uiso 1 1 calc R U . . .
C61 C 0.5620(5) 0.5780(5) 0.3128(3) 0.045(2) Uani 1 1 d . . . . .
C62 C 0.6197(5) 0.5749(4) 0.3405(3) 0.045(2) Uani 1 1 d . . . . .
C63 C 0.5630(5) 0.6389(5) 0.2798(3) 0.048(2) Uani 1 1 d . . . . .
C64 C 0.6522(6) 0.5228(5) 0.3790(3) 0.053(2) Uani 1 1 d . . . . .
C65 C 0.6219(6) 0.4665(6) 0.4045(4) 0.072(3) Uani 1 1 d . . . . .
H65 H 0.5757 0.4575 0.3977 0.086 Uiso 1 1 calc R U . . .
C66 C 0.6596(8) 0.4223(7) 0.4409(5) 0.092(4) Uani 1 1 d . . . . .
H66 H 0.6380 0.3843 0.4599 0.110 Uiso 1 1 calc R U . . .
C67 C 0.7280(7) 0.4331(6) 0.4495(4) 0.075(3) Uani 1 1 d . . . . .
H67 H 0.7552 0.4017 0.4725 0.090 Uiso 1 1 calc R U . . .
C68 C 0.7547(6) 0.4913(5) 0.4232(4) 0.058(3) Uani 1 1 d . . . . .
C69 C 0.8277(6) 0.5087(5) 0.4298(3) 0.057(3) Uani 1 1 d . . . . .
C70 C 0.8755(6) 0.4643(6) 0.4552(4) 0.062(3) Uani 1 1 d . . . . .
H70 H 0.8629 0.4202 0.4711 0.074 Uiso 1 1 calc R U . . .
C71 C 0.9426(6) 0.4834(6) 0.4578(4) 0.070(3) Uani 1 1 d . . . . .
H71 H 0.9775 0.4518 0.4736 0.083 Uiso 1 1 calc R U . . .
C72 C 0.9585(6) 0.5486(7) 0.4372(4) 0.072(3) Uani 1 1 d . . . . .
H72 H 1.0039 0.5639 0.4394 0.086 Uiso 1 1 calc R U . . .
C73 C 0.9053(6) 0.5917(6) 0.4129(4) 0.072(3) Uani 1 1 d . . . . .
H73 H 0.9153 0.6374 0.3994 0.086 Uiso 1 1 calc R U . . .
C74 C 0.5208(4) 0.6728(4) 0.2384(3) 0.041(2) Uani 1 1 d . . . . .
C75 C 0.4624(4) 0.6510(5) 0.2187(3) 0.047(2) Uani 1 1 d . . . . .
H75 H 0.4451 0.6077 0.2317 0.056 Uiso 1 1 calc R U . . .
C76 C 0.4312(4) 0.6938(5) 0.1805(3) 0.048(2) Uani 1 1 d . . . . .
H76 H 0.3920 0.6793 0.1665 0.058 Uiso 1 1 calc R U . . .
C77 C 0.4541(4) 0.7571(5) 0.1614(3) 0.046(2) Uani 1 1 d . . . . .
H77 H 0.4314 0.7860 0.1347 0.055 Uiso 1 1 calc R U . . .
C78 C 0.5127(4) 0.7780(4) 0.1826(3) 0.042(2) Uani 1 1 d . . . . .
C79 C 0.5393(5) 0.8450(5) 0.1713(3) 0.048(2) Uani 1 1 d . . . . .
C80 C 0.5218(5) 0.8960(5) 0.1321(3) 0.053(2) Uani 1 1 d . . . . .
H80 H 0.4897 0.8882 0.1093 0.064 Uiso 1 1 calc R U . . .
C81 C 0.5499(5) 0.9575(5) 0.1258(4) 0.059(3) Uani 1 1 d . . . . .
H81 H 0.5385 0.9924 0.0985 0.070 Uiso 1 1 calc R U . . .
C82 C 0.5955(6) 0.9683(5) 0.1599(4) 0.060(3) Uani 1 1 d . . . . .
H82 H 0.6151 1.0111 0.1567 0.071 Uiso 1 1 calc R U . . .
C83 C 0.6121(5) 0.9158(4) 0.1989(3) 0.051(2) Uani 1 1 d . . . . .
H83 H 0.6433 0.9237 0.2222 0.061 Uiso 1 1 calc R U . . .
C91 C 0.8055(5) 0.8054(5) 0.1986(3) 0.052(2) Uani 1 1 d . . . . .
C92 C 0.7496(5) 0.8034(4) 0.2303(3) 0.046(2) Uani 1 1 d . . . . .
C93 C 0.7901(5) 0.7635(4) 0.1683(3) 0.047(2) Uani 1 1 d . . . . .
C94 C 0.7330(5) 0.8327(4) 0.2713(3) 0.054(2) Uani 1 1 d . . . . .
C95 C 0.7732(6) 0.8748(5) 0.2919(4) 0.064(3) Uani 1 1 d . . . . .
H95 H 0.8177 0.8878 0.2793 0.077 Uiso 1 1 calc R U . . .
C96 C 0.7451(8) 0.8967(5) 0.3317(4) 0.076(4) Uani 1 1 d . . . . .
H96 H 0.7717 0.9236 0.3473 0.091 Uiso 1 1 calc R U . . .
C97 C 0.6788(7) 0.8797(5) 0.3489(4) 0.067(3) Uani 1 1 d . . . . .
H97 H 0.6593 0.8959 0.3753 0.081 Uiso 1 1 calc R U . . .
C98 C 0.6415(6) 0.8384(5) 0.3265(3) 0.055(2) Uani 1 1 d . . . . .
C99 C 0.5697(6) 0.8188(5) 0.3371(4) 0.058(3) Uani 1 1 d . . . . .
C100 C 0.5325(7) 0.8310(6) 0.3749(4) 0.074(3) Uani 1 1 d . . . . .
H100 H 0.5530 0.8527 0.3970 0.089 Uiso 1 1 calc R U . . .
C101 C 0.4637(7) 0.8118(7) 0.3816(4) 0.076(3) Uani 1 1 d . . . . .
H101 H 0.4366 0.8194 0.4082 0.091 Uiso 1 1 calc R U . . .
C102 C 0.4373(6) 0.7815(5) 0.3479(4) 0.063(3) Uani 1 1 d . . . . .
H102 H 0.3910 0.7670 0.3510 0.076 Uiso 1 1 calc R U . . .
C103 C 0.4771(6) 0.7722(5) 0.3102(4) 0.060(3) Uani 1 1 d . . . . .
H103 H 0.4566 0.7528 0.2868 0.072 Uiso 1 1 calc R U . . .
C104 C 0.8293(4) 0.7410(5) 0.1296(4) 0.049(2) Uani 1 1 d . . . . .
C105 C 0.8916(5) 0.7652(6) 0.1112(4) 0.068(3) Uani 1 1 d . . . . .
H105 H 0.9131 0.7992 0.1231 0.081 Uiso 1 1 calc R U . . .
C106 C 0.9226(5) 0.7379(7) 0.0741(5) 0.082(4) Uani 1 1 d . . . . .
H106 H 0.9658 0.7534 0.0605 0.098 Uiso 1 1 calc R U . . .
C107 C 0.8898(5) 0.6884(6) 0.0572(4) 0.073(3) Uani 1 1 d . . . . .
H107 H 0.9099 0.6697 0.0321 0.088 Uiso 1 1 calc R U . . .
C108 C 0.8272(5) 0.6669(5) 0.0781(4) 0.055(2) Uani 1 1 d . . . . .
C109 C 0.7859(5) 0.6173(5) 0.0613(4) 0.060(3) Uani 1 1 d . . . . .
C110 C 0.8144(6) 0.5736(6) 0.0318(5) 0.075(3) Uani 1 1 d . . . . .
H110 H 0.8628 0.5720 0.0247 0.090 Uiso 1 1 calc R U . . .
C111 C 0.7717(7) 0.5354(7) 0.0144(5) 0.088(4) Uani 1 1 d . . . . .
H111 H 0.7903 0.5054 -0.0045 0.106 Uiso 1 1 calc R U . . .
C112 C 0.7010(7) 0.5387(6) 0.0232(5) 0.078(3) Uani 1 1 d . . . . .
H112 H 0.6698 0.5140 0.0092 0.094 Uiso 1 1 calc R U . . .
C113 C 0.6782(5) 0.5800(5) 0.0537(4) 0.057(3) Uani 1 1 d . . . . .
H113 H 0.6302 0.5802 0.0620 0.069 Uiso 1 1 calc R U . . .
Fe5 Fe 0.33527(6) 0.04987(6) 0.25412(4) 0.0401(3) Uani 1 1 d . . . . .
Fe6 Fe 0.10439(7) 0.05010(6) 0.27567(5) 0.0447(3) Uani 1 1 d . . . . .
Fe7 Fe 0.10877(7) 0.26928(6) 0.21366(5) 0.0427(3) Uani 1 1 d . . . . .
Fe8 Fe 0.34197(7) 0.27610(6) 0.21749(5) 0.0465(3) Uani 1 1 d . . . . .
Br5 Br 0.20715(6) 0.06804(6) 0.07581(4) 0.0684(3) Uani 1 1 d . . . . .
Br6 Br 0.11339(9) 0.22042(6) 0.41965(4) 0.0917(5) Uani 1 1 d . . . . .
Br7 Br 0.23318(8) 0.24470(7) 0.03233(4) 0.0844(4) Uani 1 1 d . . . . .
Br8 Br 0.29337(8) 0.15153(8) 0.42341(4) 0.0964(5) Uani 1 1 d . . . . .
N41 N 0.2507(4) 0.0705(3) 0.2136(2) 0.0379(16) Uani 1 1 d . . . . .
N42 N 0.1833(4) 0.0554(3) 0.2194(3) 0.0410(16) Uani 1 1 d . . . . .
N43 N 0.3773(4) 0.0887(3) 0.1945(3) 0.0406(16) Uani 1 1 d . . . . .
N44 N 0.4340(4) 0.0422(4) 0.2742(3) 0.0457(18) Uani 1 1 d . . . . .
N45 N 0.0477(4) 0.0452(4) 0.2119(3) 0.0493(19) Uani 1 1 d . . . . .
N46 N -0.0123(4) 0.0517(4) 0.2942(3) 0.055(2) Uani 1 1 d . . . . .
N51 N 0.1251(4) 0.1397(3) 0.3009(3) 0.0464(18) Uani 1 1 d . . . . .
N52 N 0.1324(4) 0.2054(3) 0.2802(3) 0.0445(17) Uani 1 1 d . . . . .
N53 N 0.1148(4) 0.0166(4) 0.3520(3) 0.055(2) Uani 1 1 d . . . . .
N54 N 0.1071(4) -0.0638(4) 0.2928(3) 0.0465(18) Uani 1 1 d . . . . .
N55 N 0.1344(4) 0.3360(4) 0.2533(3) 0.0485(18) Uani 1 1 d . . . . .
N56 N 0.0999(4) 0.3685(4) 0.1645(3) 0.058(2) Uani 1 1 d . . . . .
N61 N 0.1932(4) 0.2489(4) 0.1716(3) 0.0479(18) Uani 1 1 d . . . . .
N62 N 0.2620(4) 0.2640(3) 0.1686(3) 0.0475(18) Uani 1 1 d . . . . .
N63 N 0.0647(4) 0.2253(4) 0.1651(3) 0.052(2) Uani 1 1 d . . . . .
N64 N 0.0021(4) 0.2625(4) 0.2358(3) 0.055(2) Uani 1 1 d . . . . .
N65 N 0.3959(4) 0.2694(3) 0.1524(3) 0.0468(19) Uani 1 1 d . . . . .
N66 N 0.4570(4) 0.2700(4) 0.2339(3) 0.052(2) Uani 1 1 d . . . . .
N71 N 0.3252(4) 0.1935(4) 0.2782(3) 0.0450(17) Uani 1 1 d . . . . .
N72 N 0.3184(4) 0.1256(4) 0.2875(3) 0.0441(17) Uani 1 1 d . . . . .
N73 N 0.3253(4) 0.3253(4) 0.2759(3) 0.050(2) Uani 1 1 d . . . . .
N74 N 0.3431(4) 0.3923(4) 0.1868(4) 0.058(2) Uani 1 1 d . . . . .
N75 N 0.3021(4) 0.0002(4) 0.3135(3) 0.0431(17) Uani 1 1 d . . . . .
N76 N 0.3366(4) -0.0434(3) 0.2402(3) 0.0460(18) Uani 1 1 d . . . . .
C121 C 0.2096(5) 0.0697(5) 0.1407(3) 0.050(2) Uani 1 1 d . . . . .
C122 C 0.2672(5) 0.0817(4) 0.1657(3) 0.044(2) Uani 1 1 d . . . . .
C123 C 0.1579(5) 0.0549(4) 0.1751(3) 0.047(2) Uani 1 1 d . . . . .
C124 C 0.3395(4) 0.0981(4) 0.1542(3) 0.0395(19) Uani 1 1 d . . . . .
C125 C 0.3704(5) 0.1161(4) 0.1088(3) 0.044(2) Uani 1 1 d . . . . .
H125 H 0.3442 0.1207 0.0803 0.053 Uiso 1 1 calc R U . . .
C126 C 0.4411(5) 0.1268(4) 0.1072(4) 0.048(2) Uani 1 1 d . . . . .
H126 H 0.4632 0.1418 0.0770 0.058 Uiso 1 1 calc R U . . .
C127 C 0.4804(5) 0.1162(4) 0.1488(3) 0.046(2) Uani 1 1 d . . . . .
H127 H 0.5289 0.1232 0.1472 0.055 Uiso 1 1 calc R U . . .
C128 C 0.4476(5) 0.0952(4) 0.1923(3) 0.044(2) Uani 1 1 d . . . . .
C129 C 0.4794(4) 0.0713(4) 0.2397(3) 0.0405(19) Uani 1 1 d . . . . .
C130 C 0.5495(5) 0.0751(5) 0.2477(4) 0.056(2) Uani 1 1 d . . . . .
H130 H 0.5789 0.0972 0.2227 0.067 Uiso 1 1 calc R U . . .
C131 C 0.5762(5) 0.0463(5) 0.2925(4) 0.057(3) Uani 1 1 d . . . . .
H131 H 0.6244 0.0472 0.2987 0.069 Uiso 1 1 calc R U . . .
C132 C 0.5304(5) 0.0154(5) 0.3287(4) 0.056(2) Uani 1 1 d . . . . .
H132 H 0.5472 -0.0045 0.3599 0.068 Uiso 1 1 calc R U . . .
C133 C 0.4609(5) 0.0144(5) 0.3185(4) 0.052(2) Uani 1 1 d . . . . .
H133 H 0.4304 -0.0066 0.3432 0.062 Uiso 1 1 calc R U . . .
C134 C 0.0836(5) 0.0420(5) 0.1715(4) 0.052(2) Uani 1 1 d . . . . .
C135 C 0.0528(6) 0.0272(7) 0.1330(4) 0.077(3) Uani 1 1 d . . . . .
H135 H 0.0793 0.0245 0.1051 0.093 Uiso 1 1 calc R U . . .
C136 C -0.0179(6) 0.0161(7) 0.1350(4) 0.079(4) Uani 1 1 d . . . . .
H136 H -0.0404 0.0058 0.1084 0.094 Uiso 1 1 calc R U . . .
C137 C -0.0558(6) 0.0204(6) 0.1767(5) 0.072(3) Uani 1 1 d . . . . .
H137 H -0.1044 0.0139 0.1786 0.086 Uiso 1 1 calc R U . . .
C138 C -0.0205(5) 0.0346(5) 0.2153(4) 0.052(2) Uani 1 1 d . . . . .
C139 C -0.0547(6) 0.0395(5) 0.2606(4) 0.063(3) Uani 1 1 d . . . . .
C140 C -0.1266(5) 0.0346(5) 0.2682(5) 0.064(3) Uani 1 1 d . . . . .
H140 H -0.1554 0.0249 0.2442 0.077 Uiso 1 1 calc R U . . .
C141 C -0.1550(6) 0.0440(5) 0.3115(5) 0.078(4) Uani 1 1 d . . . . .
H141 H -0.2037 0.0421 0.3171 0.094 Uiso 1 1 calc R U . . .
C142 C -0.1118(7) 0.0560(7) 0.3460(5) 0.086(4) Uani 1 1 d . . . . .
H142 H -0.1299 0.0619 0.3760 0.103 Uiso 1 1 calc R U . . .
C143 C -0.0429(6) 0.0593(5) 0.3363(4) 0.064(3) Uani 1 1 d . . . . .
H143 H -0.0136 0.0676 0.3606 0.077 Uiso 1 1 calc R U . . .
C151 C 0.1281(6) 0.1961(5) 0.3595(4) 0.058(3) Uani 1 1 d . . . . .
C152 C 0.1240(5) 0.1322(5) 0.3493(4) 0.052(2) Uani 1 1 d . . . . .
C153 C 0.1359(5) 0.2403(4) 0.3158(3) 0.048(2) Uani 1 1 d . . . . .
C154 C 0.1185(6) 0.0632(5) 0.3791(4) 0.062(3) Uani 1 1 d . . . . .
C155 C 0.1149(8) 0.0457(6) 0.4287(4) 0.089(4) Uani 1 1 d . . . . .
H155 H 0.1196 0.0785 0.4475 0.107 Uiso 1 1 calc R U . . .
C156 C 0.1040(9) -0.0215(6) 0.4502(5) 0.098(5) Uani 1 1 d . . . . .
H156 H 0.1010 -0.0351 0.4841 0.118 Uiso 1 1 calc R U . . .
C157 C 0.0976(8) -0.0685(6) 0.4225(4) 0.084(4) Uani 1 1 d . . . . .
H157 H 0.0876 -0.1139 0.4370 0.100 Uiso 1 1 calc R U . . .
C158 C 0.1060(6) -0.0483(5) 0.3726(4) 0.061(3) Uani 1 1 d . . . . .
C159 C 0.1062(5) -0.0942(5) 0.3393(4) 0.050(2) Uani 1 1 d . . . . .
C160 C 0.1078(5) -0.1646(5) 0.3548(4) 0.060(3) Uani 1 1 d . . . . .
H160 H 0.1049 -0.1852 0.3880 0.073 Uiso 1 1 calc R U . . .
C161 C 0.1139(5) -0.2045(5) 0.3202(4) 0.062(3) Uani 1 1 d . . . . .
H161 H 0.1154 -0.2525 0.3294 0.074 Uiso 1 1 calc R U . . .
C162 C 0.1174(5) -0.1727(5) 0.2736(4) 0.059(3) Uani 1 1 d . . . . .
H162 H 0.1230 -0.1984 0.2496 0.071 Uiso 1 1 calc R U . . .
C163 C 0.1130(5) -0.1021(5) 0.2606(4) 0.055(2) Uani 1 1 d . . . . .
H163 H 0.1141 -0.0807 0.2275 0.066 Uiso 1 1 calc R U . . .
C164 C 0.1440(4) 0.3133(5) 0.3009(4) 0.049(2) Uani 1 1 d . . . . .
C165 C 0.1611(5) 0.3567(5) 0.3299(4) 0.055(2) Uani 1 1 d . . . . .
H165 H 0.1682 0.3401 0.3634 0.067 Uiso 1 1 calc R U . . .
C166 C 0.1676(5) 0.4245(5) 0.3091(5) 0.064(3) Uani 1 1 d . . . . .
H166 H 0.1792 0.4551 0.3282 0.076 Uiso 1 1 calc R U . . .
C167 C 0.1574(5) 0.4475(5) 0.2608(5) 0.063(3) Uani 1 1 d . . . . .
H167 H 0.1610 0.4941 0.2463 0.076 Uiso 1 1 calc R U . . .
C168 C 0.1416(4) 0.4015(5) 0.2332(4) 0.051(2) Uani 1 1 d . . . . .
C169 C 0.1288(5) 0.4186(5) 0.1821(4) 0.060(3) Uani 1 1 d . . . . .
C170 C 0.1441(6) 0.4801(6) 0.1511(5) 0.082(4) Uani 1 1 d . . . . .
H170 H 0.1653 0.5140 0.1633 0.098 Uiso 1 1 calc R U . . .
C171 C 0.1287(8) 0.4912(9) 0.1044(6) 0.110(6) Uani 1 1 d . . . . .
H171 H 0.1395 0.5326 0.0833 0.131 Uiso 1 1 calc R U . . .
C172 C 0.0978(9) 0.4431(10) 0.0877(5) 0.109(6) Uani 1 1 d . . . . .
H172 H 0.0852 0.4512 0.0549 0.131 Uiso 1 1 calc R U . . .
C173 C 0.0845(7) 0.3831(6) 0.1178(4) 0.085(4) Uani 1 1 d . . . . .
H173 H 0.0632 0.3498 0.1050 0.102 Uiso 1 1 calc R U . . .
C181 C 0.2303(6) 0.2479(4) 0.0975(4) 0.055(2) Uani 1 1 d . . . . .
C182 C 0.1726(5) 0.2370(4) 0.1294(3) 0.051(2) Uani 1 1 d . . . . .
C183 C 0.2849(6) 0.2640(4) 0.1236(3) 0.052(2) Uani 1 1 d . . . . .
C184 C 0.1021(6) 0.2199(4) 0.1250(4) 0.055(3) Uani 1 1 d . . . . .
C185 C 0.0704(8) 0.2004(6) 0.0879(5) 0.085(4) Uani 1 1 d . . . . .
H185 H 0.0967 0.1950 0.0604 0.102 Uiso 1 1 calc R U . . .
C186 C 0.0008(7) 0.1885(8) 0.0905(5) 0.093(4) Uani 1 1 d . . . . .
H186 H -0.0211 0.1764 0.0643 0.111 Uiso 1 1 calc R U . . .
C187 C -0.0378(6) 0.1941(6) 0.1309(5) 0.079(4) Uani 1 1 d . . . . .
H187 H -0.0856 0.1844 0.1335 0.095 Uiso 1 1 calc R U . . .
C188 C -0.0038(5) 0.2146(5) 0.1679(4) 0.060(3) Uani 1 1 d . . . . .
C189 C -0.0372(6) 0.2276(5) 0.2117(4) 0.058(3) Uani 1 1 d . . . . .
C190 C -0.1030(6) 0.2072(5) 0.2272(5) 0.074(3) Uani 1 1 d . . . . .
H190 H -0.1297 0.1845 0.2086 0.088 Uiso 1 1 calc R U . . .
C191 C -0.1294(8) 0.2199(7) 0.2694(6) 0.097(5) Uani 1 1 d . . . . .
H191 H -0.1737 0.2048 0.2809 0.116 Uiso 1 1 calc R U . . .
C192 C -0.0910(8) 0.2544(8) 0.2943(6) 0.102(5) Uani 1 1 d . . . . .
H192 H -0.1083 0.2638 0.3236 0.122 Uiso 1 1 calc R U . . .
C193 C -0.0260(6) 0.2760(6) 0.2767(4) 0.073(3) Uani 1 1 d . . . . .
H193 H -0.0004 0.3012 0.2942 0.088 Uiso 1 1 calc R U . . .
C194 C 0.3585(5) 0.2764(4) 0.1129(3) 0.050(2) Uani 1 1 d . . . . .
C195 C 0.3869(6) 0.2950(5) 0.0663(4) 0.062(3) Uani 1 1 d . . . . .
H195 H 0.3598 0.2995 0.0382 0.075 Uiso 1 1 calc R U . . .
C196 C 0.4574(7) 0.3063(5) 0.0646(5) 0.073(3) Uani 1 1 d . . . . .
H196 H 0.4792 0.3197 0.0341 0.088 Uiso 1 1 calc R U . . .
C197 C 0.4966(6) 0.2990(5) 0.1046(5) 0.066(3) Uani 1 1 d . . . . .
H197 H 0.5449 0.3065 0.1021 0.079 Uiso 1 1 calc R U . . .
C198 C 0.4646(6) 0.2801(4) 0.1496(4) 0.057(3) Uani 1 1 d . . . . .
C199 C 0.4987(5) 0.2707(4) 0.1952(4) 0.056(3) Uani 1 1 d . . . . .
C200 C 0.5722(6) 0.2589(5) 0.2021(5) 0.068(3) Uani 1 1 d . . . . .
H200 H 0.6020 0.2591 0.1752 0.082 Uiso 1 1 calc R U . . .
C201 C 0.5996(6) 0.2475(6) 0.2462(5) 0.068(3) Uani 1 1 d . . . . .
H201 H 0.6483 0.2393 0.2507 0.082 Uiso 1 1 calc R U . . .
C202 C 0.5556(6) 0.2478(6) 0.2851(5) 0.069(3) Uani 1 1 d . . . . .
H202 H 0.5734 0.2401 0.3167 0.082 Uiso 1 1 calc R U . . .
C203 C 0.4849(5) 0.2596(5) 0.2766(5) 0.066(3) Uani 1 1 d . . . . .
H203 H 0.4549 0.2602 0.3033 0.080 Uiso 1 1 calc R U . . .
C211 C 0.3064(5) 0.1571(6) 0.3577(4) 0.060(3) Uani 1 1 d . . . . .
C212 C 0.3181(5) 0.2137(5) 0.3215(4) 0.052(2) Uani 1 1 d . . . . .
C213 C 0.3056(5) 0.1033(5) 0.3351(3) 0.053(2) Uani 1 1 d . . . . .
C214 C 0.3243(5) 0.2859(5) 0.3198(4) 0.057(3) Uani 1 1 d . . . . .
C215 C 0.3297(6) 0.3116(6) 0.3613(5) 0.073(3) Uani 1 1 d . . . . .
H215 H 0.3282 0.2833 0.3926 0.088 Uiso 1 1 calc R U . . .
C216 C 0.3373(6) 0.3824(7) 0.3535(6) 0.084(4) Uani 1 1 d . . . . .
H216 H 0.3415 0.4023 0.3804 0.101 Uiso 1 1 calc R U . . .
C217 C 0.3388(5) 0.4215(6) 0.3096(6) 0.074(4) Uani 1 1 d . . . . .
H217 H 0.3445 0.4688 0.3050 0.089 Uiso 1 1 calc R U . . .
C218 C 0.3319(5) 0.3921(5) 0.2705(4) 0.056(3) Uani 1 1 d . . . . .
C219 C 0.3327(5) 0.4303(5) 0.2198(5) 0.060(3) Uani 1 1 d . . . . .
C220 C 0.3225(5) 0.5004(5) 0.2076(6) 0.070(3) Uani 1 1 d . . . . .
H220 H 0.3146 0.5257 0.2316 0.085 Uiso 1 1 calc R U . . .
C221 C 0.3242(5) 0.5323(6) 0.1598(6) 0.080(4) Uani 1 1 d . . . . .
H221 H 0.3179 0.5802 0.1504 0.096 Uiso 1 1 calc R U . . .
C222 C 0.3349(5) 0.4943(5) 0.1260(5) 0.067(3) Uani 1 1 d . . . . .
H222 H 0.3351 0.5150 0.0928 0.080 Uiso 1 1 calc R U . . .
C223 C 0.3455(5) 0.4248(5) 0.1417(5) 0.068(3) Uani 1 1 d . . . . .
H223 H 0.3551 0.3988 0.1182 0.082 Uiso 1 1 calc R U . . .
C224 C 0.2949(5) 0.0311(5) 0.3514(3) 0.051(2) Uani 1 1 d . . . . .
C225 C 0.2798(6) -0.0059(6) 0.3971(4) 0.066(3) Uani 1 1 d . . . . .
H225 H 0.2745 0.0154 0.4235 0.080 Uiso 1 1 calc R U . . .
C226 C 0.2727(6) -0.0755(6) 0.4029(4) 0.069(3) Uani 1 1 d . . . . .
H226 H 0.2618 -0.1016 0.4338 0.083 Uiso 1 1 calc R U . . .
C227 C 0.2810(5) -0.1074(5) 0.3651(4) 0.057(3) Uani 1 1 d . . . . .
H227 H 0.2773 -0.1549 0.3694 0.069 Uiso 1 1 calc R U . . .
C228 C 0.2950(5) -0.0666(5) 0.3204(3) 0.050(2) Uani 1 1 d . . . . .
C229 C 0.3110(5) -0.0913(4) 0.2757(3) 0.047(2) Uani 1 1 d . . . . .
C230 C 0.2975(5) -0.1557(4) 0.2702(4) 0.054(2) Uani 1 1 d . . . . .
H230 H 0.2782 -0.1877 0.2958 0.064 Uiso 1 1 calc R U . . .
C231 C 0.3131(5) -0.1722(5) 0.2264(4) 0.061(3) Uani 1 1 d . . . . .
H231 H 0.3042 -0.2157 0.2213 0.073 Uiso 1 1 calc R U . . .
C232 C 0.3415(5) -0.1242(5) 0.1908(4) 0.055(2) Uani 1 1 d . . . . .
H232 H 0.3526 -0.1341 0.1605 0.066 Uiso 1 1 calc R U . . .
C233 C 0.3536(5) -0.0625(4) 0.1990(3) 0.046(2) Uani 1 1 d . . . . .
H233 H 0.3753 -0.0309 0.1743 0.055 Uiso 1 1 calc R U . . .
Cl1 Cl 0.37244(14) 0.93080(12) 0.04003(10) 0.0629(7) Uani 1 1 d D . . . .
O11 O 0.3849(5) 0.9756(4) 0.0708(3) 0.095(3) Uani 1 1 d D . . . .
O12 O 0.4221(5) 0.9425(4) 0.0019(3) 0.094(3) Uani 1 1 d D . . . .
O13 O 0.3045(4) 0.9428(4) 0.0203(3) 0.074(2) Uani 1 1 d D . . . .
O14 O 0.3831(4) 0.8617(3) 0.0662(3) 0.071(2) Uani 1 1 d D . . . .
Cl2 Cl 0.72824(13) 0.11429(15) 0.19080(11) 0.0651(7) Uani 1 1 d . . . . .
O21 O 0.7289(4) 0.1469(5) 0.2306(3) 0.095(3) Uani 1 1 d . . . . .
O22 O 0.7907(4) 0.1267(6) 0.1640(4) 0.101(3) Uani 1 1 d . . . . .
O23 O 0.7265(5) 0.0430(5) 0.2098(4) 0.108(3) Uani 1 1 d . . . . .
O24 O 0.6683(4) 0.1359(4) 0.1616(3) 0.078(2) Uani 1 1 d . . . . .
Cl3A Cl 0.2120(4) 0.6427(4) 0.2289(3) 0.1074(17) Uiso 0.573(7) 1 d D . P A 1
O31A O 0.1785(9) 0.7003(8) 0.2451(7) 0.108(5) Uiso 0.573(7) 1 d D . P A 1
O32A O 0.2764(6) 0.6660(6) 0.2066(5) 0.069(3) Uiso 0.573(7) 1 d D . P A 1
O33A O 0.234(2) 0.5969(17) 0.2747(9) 0.34(3) Uiso 0.573(7) 1 d D . P A 1
O34A O 0.1682(6) 0.6136(7) 0.2030(4) 0.070(3) Uiso 0.573(7) 1 d D . P A 1
Cl3B Cl 0.2291(6) 0.6384(5) 0.2480(4) 0.1074(17) Uiso 0.427(7) 1 d D . P A 2
O31B O 0.2049(13) 0.6901(10) 0.2746(8) 0.108(5) Uiso 0.427(7) 1 d D . P A 2
O32B O 0.2390(9) 0.5803(7) 0.2822(6) 0.069(3) Uiso 0.427(7) 1 d D . P A 2
O33B O 0.3011(11) 0.660(2) 0.2373(15) 0.34(3) Uiso 0.427(7) 1 d D . P A 2
O34B O 0.1905(9) 0.6617(9) 0.2032(5) 0.070(3) Uiso 0.427(7) 1 d D . P A 2
Cl4 Cl 0.9628(2) 0.28787(16) 0.52547(12) 0.0998(12) Uani 1 1 d . . . . .
O41 O 0.9530(7) 0.3121(5) 0.5683(4) 0.126(4) Uani 1 1 d . . . . .
O42 O 1.0183(8) 0.3209(6) 0.4998(4) 0.144(5) Uani 1 1 d . . . . .
O43 O 0.9780(6) 0.2176(4) 0.5375(3) 0.100(3) Uani 1 1 d . . . . .
O44 O 0.9044(10) 0.3027(6) 0.4936(5) 0.187(8) Uani 1 1 d . . . . .
Cl5A Cl 0.5025(3) 0.2982(3) 0.4164(2) 0.0803(12) Uiso 0.668(7) 1 d D . P B 3
O51A O 0.5053(12) 0.3468(9) 0.4458(7) 0.169(7) Uiso 0.668(7) 1 d D . P B 3
O52A O 0.5675(9) 0.2581(10) 0.4279(8) 0.177(8) Uiso 0.668(7) 1 d D . P B 3
O53A O 0.5001(8) 0.3311(7) 0.3681(4) 0.107(4) Uiso 0.668(7) 1 d D . P B 3
O54A O 0.4442(6) 0.2585(6) 0.4334(5) 0.087(3) Uiso 0.668(7) 1 d D . P B 3
Cl5B Cl 0.5188(6) 0.2824(5) 0.4384(4) 0.0803(12) Uiso 0.332(7) 1 d D . P B 4
O51B O 0.487(2) 0.3507(11) 0.4260(14) 0.169(7) Uiso 0.332(7) 1 d D . P B 4
O52B O 0.5839(12) 0.283(2) 0.4576(13) 0.177(8) Uiso 0.332(7) 1 d D . P B 4
O53B O 0.5239(15) 0.2606(14) 0.3929(7) 0.107(4) Uiso 0.332(7) 1 d D . P B 4
O54B O 0.4690(11) 0.2415(11) 0.4663(8) 0.087(3) Uiso 0.332(7) 1 d D . P B 4
Cl6 Cl 0.4941(4) 0.4941(4) 0.0083(2) 0.0660(14) Uiso 0.5 1 d D . P C -5
O61 O 0.5344(8) 0.5524(7) 0.0095(6) 0.078(4) Uiso 0.5 1 d D . P C -5
O62 O 0.5500(9) 0.4435(9) 0.0076(7) 0.112(6) Uiso 0.5 1 d D . P C -5
O63 O 0.4656(13) 0.5088(14) -0.0395(6) 0.168(11) Uiso 0.5 1 d D . P C -5
O64 O 0.4491(11) 0.4820(12) 0.0464(7) 0.140(8) Uiso 0.5 1 d D . P C -5
Cl7A Cl 0.2522(3) 0.0408(2) 0.54650(18) 0.0670(10) Uiso 0.575(5) 1 d D . P D 6
O71A O 0.3111(7) 0.0819(7) 0.5379(5) 0.088(3) Uiso 0.575(5) 1 d D . P D 6
O72A O 0.1923(8) 0.0859(9) 0.5415(7) 0.123(5) Uiso 0.575(5) 1 d D . P D 6
O73A O 0.2604(8) -0.0008(8) 0.5930(4) 0.090(4) Uiso 0.575(5) 1 d D . P D 6
O74A O 0.2587(8) -0.0023(8) 0.5129(5) 0.075(3) Uiso 0.575(5) 1 d D . P D 6
Cl7B Cl 0.2064(4) 0.0393(3) 0.5373(2) 0.0670(10) Uiso 0.425(5) 1 d D . P D 7
O71B O 0.1355(7) 0.0188(10) 0.5450(7) 0.088(3) Uiso 0.425(5) 1 d D . P D 7
O72B O 0.2003(13) 0.1091(8) 0.5144(9) 0.123(5) Uiso 0.425(5) 1 d D . P D 7
O73B O 0.2351(11) 0.0277(11) 0.5842(5) 0.090(4) Uiso 0.425(5) 1 d D . P D 7
O74B O 0.2374(10) -0.0017(10) 0.5080(7) 0.075(3) Uiso 0.425(5) 1 d D . P D 7
Cl8A Cl 0.9519(3) 0.3862(3) 0.0104(2) 0.0792(12) Uiso 0.584(5) 1 d D . P E 8
O81A O 1.0146(10) 0.4211(13) -0.0045(10) 0.202(10) Uiso 0.584(5) 1 d D . P E 8
O82A O 0.9127(9) 0.4441(8) 0.0185(6) 0.117(5) Uiso 0.584(5) 1 d D . P E 8
O83A O 0.9546(14) 0.3372(10) 0.0541(6) 0.174(8) Uiso 0.584(5) 1 d D . P E 8
O84A O 0.9377(11) 0.3630(11) -0.0320(6) 0.140(6) Uiso 0.584(5) 1 d D . P E 8
Cl8B Cl 0.9201(4) 0.3514(4) 0.0101(3) 0.0792(12) Uiso 0.416(5) 1 d D . P E 9
O81B O 0.8825(17) 0.2991(13) 0.0422(11) 0.202(10) Uiso 0.416(5) 1 d D . P E 9
O82B O 0.8746(12) 0.4074(10) 0.0084(9) 0.117(5) Uiso 0.416(5) 1 d D . P E 9
O83B O 0.9884(11) 0.3500(18) 0.0310(12) 0.174(8) Uiso 0.416(5) 1 d D . P E 9
O84B O 0.9228(15) 0.3253(15) -0.0323(7) 0.140(6) Uiso 0.416(5) 1 d D . P E 9
C85 C 0.1603(11) 0.0252(15) 0.9580(11) 0.078(7) Uani 0.5 1 d . . P . .
H85 H 0.1259 0.0044 0.9797 0.093 Uiso 0.5 1 calc R U P . .
C86 C 0.2384(14) 0.0152(14) 0.9022(8) 0.082(8) Uani 0.5 1 d . . P . .
H86A H 0.2565 -0.0194 0.8854 0.123 Uiso 0.5 1 calc R U P . .
H86B H 0.2185 0.0543 0.8790 0.123 Uiso 0.5 1 calc R U P . .
H86C H 0.2763 0.0295 0.9194 0.123 Uiso 0.5 1 calc R U P . .
C87 C 0.1761(12) -0.0813(16) 0.9471(8) 0.085(9) Uani 0.5 1 d . . P . .
H87A H 0.2014 -0.1047 0.9250 0.128 Uiso 0.5 1 calc R U P . .
H87B H 0.1923 -0.0999 0.9799 0.128 Uiso 0.5 1 calc R U P . .
H87C H 0.1262 -0.0878 0.9454 0.128 Uiso 0.5 1 calc R U P . .
N7 N 0.1880(10) -0.0112(10) 0.9342(7) 0.059(4) Uani 0.5 1 d . . P . .
O1 O 0.1690(9) 0.0852(11) 0.9592(7) 0.091(5) Uani 0.5 1 d . . P . .
C25 C 0.6305(10) 0.1864(8) 0.0425(5) 0.122(6) Uani 1 1 d . . . . .
H25A H 0.5836 0.1715 0.0393 0.183 Uiso 1 1 calc R U . . .
H25B H 0.6590 0.1804 0.0148 0.183 Uiso 1 1 calc R U . . .
H25C H 0.6516 0.1593 0.0720 0.183 Uiso 1 1 calc R U . . .
C26 C 0.6940(7) 0.2782(9) 0.0494(7) 0.113(6) Uani 1 1 d . . . . .
H26A H 0.7218 0.2785 0.0199 0.135 Uiso 1 1 calc R U . . .
H26B H 0.7187 0.2482 0.0768 0.135 Uiso 1 1 calc R U . . .
C27 C 0.6837(8) 0.3495(8) 0.0579(5) 0.101(5) Uani 1 1 d . . . . .
H27A H 0.7284 0.3720 0.0536 0.122 Uiso 1 1 calc R U . . .
H27B H 0.6501 0.3764 0.0345 0.122 Uiso 1 1 calc R U . . .
C28 C 0.6437(8) 0.4106(7) 0.1175(6) 0.102(5) Uani 1 1 d . . . . .
H28A H 0.6264 0.4040 0.1506 0.153 Uiso 1 1 calc R U . . .
H28B H 0.6864 0.4353 0.1143 0.153 Uiso 1 1 calc R U . . .
H28C H 0.6084 0.4366 0.0956 0.153 Uiso 1 1 calc R U . . .
O3 O 0.6265(5) 0.2551(6) 0.0446(4) 0.111(3) Uani 1 1 d . . . . .
O4 O 0.6580(5) 0.3455(4) 0.1056(3) 0.088(3) Uani 1 1 d . . . . .
C55 C 0.0735(8) 0.5827(8) 0.3404(6) 0.101(4) Uani 1 1 d . . . . .
H55A H 0.0351 0.5730 0.3214 0.152 Uiso 1 1 calc R U . . .
H55B H 0.0587 0.6195 0.3562 0.152 Uiso 1 1 calc R U . . .
H55C H 0.1134 0.5962 0.3194 0.152 Uiso 1 1 calc R U . . .
C56 C 0.1484(8) 0.5335(9) 0.4050(6) 0.108(5) Uani 1 1 d . . . . .
H56A H 0.1363 0.5719 0.4203 0.129 Uiso 1 1 calc R U . . .
H56B H 0.1909 0.5437 0.3853 0.129 Uiso 1 1 calc R U . . .
C57 C 0.1608(9) 0.4696(9) 0.4426(5) 0.115(6) Uani 1 1 d . . . . .
H57A H 0.1909 0.4789 0.4678 0.138 Uiso 1 1 calc R U . . .
H57B H 0.1158 0.4553 0.4578 0.138 Uiso 1 1 calc R U . . .
C58 C 0.2042(10) 0.3593(9) 0.4616(5) 0.119(6) Uani 1 1 d . . . . .
H58A H 0.2260 0.3230 0.4477 0.179 Uiso 1 1 calc R U . . .
H58B H 0.2354 0.3697 0.4854 0.179 Uiso 1 1 calc R U . . .
H58C H 0.1602 0.3444 0.4771 0.179 Uiso 1 1 calc R U . . .
O5 O 0.0929(5) 0.5238(5) 0.3758(3) 0.091(3) Uani 1 1 d . . . . .
O6 O 0.1913(5) 0.4176(5) 0.4249(3) 0.093(3) Uani 1 1 d . . . . .

loop_
_atom_site_aniso_label
_atom_site_aniso_U_11
_atom_site_aniso_U_22
_atom_site_aniso_U_33
_atom_site_aniso_U_23
_atom_site_aniso_U_13
_atom_site_aniso_U_12
Fe1 0.0415(7) 0.0317(6) 0.0452(7) -0.0060(5) -0.0025(5) -0.0028(5)
Fe2 0.0353(7) 0.0489(8) 0.0476(7) -0.0049(6) -0.0009(5) -0.0019(5)
Fe3 0.0553(8) 0.0494(8) 0.0437(7) -0.0083(6) -0.0023(6) -0.0127(6)
Fe4 0.0513(8) 0.0374(7) 0.0462(7) -0.0123(6) -0.0039(6) -0.0061(6)
Br1 0.0447(5) 0.0478(5) 0.0633(6) -0.0034(5) -0.0002(4) -0.0103(4)
Br2 0.0657(8) 0.1102(11) 0.0933(9) -0.0199(8) 0.0162(6) -0.0408(7)
Br3 0.0564(6) 0.0517(6) 0.0739(7) -0.0153(5) 0.0026(5) -0.0232(5)
Br4 0.0711(7) 0.0826(8) 0.0801(8) -0.0181(6) -0.0006(6) -0.0454(6)
N1 0.057(5) 0.031(4) 0.042(4) 0.003(3) -0.014(3) -0.001(3)
N2 0.038(4) 0.034(4) 0.051(4) -0.007(3) -0.010(3) -0.002(3)
N3 0.041(4) 0.035(4) 0.041(4) -0.010(3) 0.001(3) -0.002(3)
N4 0.054(5) 0.031(4) 0.044(4) -0.009(3) 0.001(3) 0.002(3)
N5 0.039(4) 0.034(4) 0.046(4) -0.002(3) -0.002(3) 0.008(3)
N6 0.034(4) 0.048(4) 0.059(5) -0.007(4) -0.003(3) 0.006(3)
N11 0.036(4) 0.060(5) 0.051(4) -0.011(4) -0.011(3) -0.001(4)
N12 0.043(4) 0.064(5) 0.046(4) -0.005(4) -0.012(3) -0.007(4)
N13 0.041(4) 0.053(5) 0.051(5) -0.007(4) 0.004(3) 0.015(4)
N14 0.043(4) 0.056(5) 0.056(5) -0.008(4) 0.002(4) 0.008(4)
N15 0.060(5) 0.052(5) 0.055(5) -0.002(4) -0.008(4) -0.021(4)
N16 0.077(6) 0.051(5) 0.049(5) -0.013(4) 0.009(4) -0.017(4)
N21 0.059(5) 0.033(4) 0.051(4) -0.010(3) 0.010(4) -0.011(3)
N22 0.035(4) 0.035(4) 0.050(4) -0.007(3) -0.004(3) -0.004(3)
N23 0.071(5) 0.036(4) 0.040(4) -0.007(3) 0.003(4) -0.011(4)
N24 0.053(5) 0.068(6) 0.043(4) -0.009(4) -0.009(4) -0.006(4)
N25 0.043(4) 0.035(4) 0.055(4) -0.020(4) 0.002(3) 0.008(3)
N26 0.057(5) 0.029(4) 0.050(4) -0.012(3) -0.004(4) 0.001(3)
N31 0.048(4) 0.029(4) 0.046(4) -0.006(3) -0.009(3) -0.007(3)
N32 0.046(4) 0.028(3) 0.039(4) -0.006(3) -0.005(3) -0.007(3)
N33 0.070(5) 0.038(4) 0.042(4) -0.011(3) -0.002(4) -0.010(4)
N34 0.064(5) 0.047(5) 0.053(5) -0.022(4) -0.005(4) -0.004(4)
N35 0.039(4) 0.045(4) 0.059(5) -0.008(4) -0.002(3) 0.008(3)
N36 0.033(4) 0.050(5) 0.069(5) -0.021(4) 0.005(3) 0.005(3)
C1 0.044(5) 0.032(4) 0.042(5) -0.006(4) -0.002(4) 0.007(4)
C2 0.038(5) 0.034(4) 0.047(5) -0.019(4) -0.001(4) -0.003(3)
C3 0.053(5) 0.026(4) 0.043(5) -0.005(4) 0.001(4) -0.003(4)
C4 0.048(5) 0.031(4) 0.045(5) -0.011(4) 0.006(4) 0.002(4)
C5 0.039(5) 0.037(5) 0.050(5) -0.017(4) 0.002(4) -0.005(4)
C6 0.045(5) 0.045(5) 0.050(5) -0.018(4) -0.009(4) 0.009(4)
C7 0.045(5) 0.044(5) 0.032(4) -0.009(4) -0.009(4) 0.010(4)
C8 0.044(5) 0.036(5) 0.042(5) -0.013(4) 0.000(4) 0.010(4)
C9 0.046(5) 0.037(5) 0.036(4) -0.018(4) 0.000(4) 0.003(4)
C10 0.060(6) 0.045(5) 0.033(4) -0.012(4) -0.003(4) 0.011(4)
C11 0.069(7) 0.035(5) 0.044(5) -0.007(4) -0.009(5) 0.009(4)
C12 0.074(7) 0.026(4) 0.042(5) -0.004(4) 0.007(5) -0.005(4)
C13 0.043(5) 0.041(5) 0.048(5) -0.015(4) -0.001(4) 0.000(4)
C14 0.041(5) 0.043(5) 0.047(5) -0.004(4) 0.000(4) 0.010(4)
C15 0.049(6) 0.064(7) 0.076(7) 0.020(6) -0.005(5) -0.011(5)
C16 0.051(7) 0.081(8) 0.090(9) 0.035(7) 0.000(6) -0.011(6)
C17 0.070(8) 0.077(8) 0.076(8) 0.022(7) -0.016(6) 0.004(6)
C18 0.050(5) 0.048(6) 0.049(5) 0.000(4) -0.001(4) 0.006(4)
C19 0.058(6) 0.048(6) 0.051(6) -0.013(5) -0.006(5) 0.003(5)
C20 0.049(6) 0.076(7) 0.060(6) -0.010(5) -0.011(5) 0.013(5)
C21 0.077(8) 0.062(7) 0.060(7) -0.010(6) -0.021(6) 0.016(6)
C22 0.038(5) 0.062(7) 0.119(10) -0.031(7) -0.022(6) 0.007(5)
C23 0.061(7) 0.049(6) 0.088(8) -0.010(6) -0.011(6) 0.003(5)
C31 0.049(6) 0.060(6) 0.050(6) 0.004(5) -0.005(4) -0.007(5)
C32 0.038(5) 0.047(5) 0.062(6) 0.005(5) 0.002(4) 0.000(4)
C33 0.041(5) 0.055(6) 0.049(5) 0.007(5) -0.005(4) -0.013(4)
C34 0.051(6) 0.049(6) 0.068(7) -0.005(5) 0.001(5) 0.005(5)
C35 0.061(7) 0.070(7) 0.084(8) -0.014(6) 0.025(6) -0.010(6)
C36 0.067(8) 0.079(9) 0.112(11) -0.012(8) 0.041(7) 0.003(7)
C37 0.082(8) 0.074(8) 0.067(7) -0.012(6) 0.030(6) 0.006(7)
C38 0.056(6) 0.058(6) 0.055(6) -0.005(5) 0.002(5) 0.024(5)
C39 0.049(6) 0.066(7) 0.064(7) -0.010(5) -0.011(5) 0.010(5)
C40 0.092(9) 0.081(9) 0.076(8) -0.037(7) 0.007(7) 0.021(7)
C41 0.090(9) 0.083(10) 0.101(10) -0.054(8) -0.005(8) 0.018(8)
C42 0.080(9) 0.065(8) 0.119(11) -0.037(8) -0.005(8) 0.002(6)
C43 0.062(7) 0.066(7) 0.104(9) -0.040(7) 0.000(6) -0.006(6)
C44 0.060(7) 0.065(7) 0.054(6) -0.002(5) -0.015(5) -0.009(5)
C45 0.051(6) 0.080(8) 0.075(7) -0.013(6) 0.001(5) -0.028(6)
C46 0.097(9) 0.071(8) 0.070(8) -0.002(6) -0.008(7) -0.042(7)
C47 0.086(8) 0.066(7) 0.070(7) -0.019(6) -0.008(6) -0.024(6)
C48 0.079(7) 0.048(6) 0.049(6) -0.010(5) -0.007(5) -0.027(5)
C49 0.081(7) 0.054(6) 0.044(5) -0.012(5) -0.002(5) -0.019(5)
C50 0.118(10) 0.058(7) 0.052(6) -0.017(5) 0.008(6) -0.031(7)
C51 0.142(12) 0.060(7) 0.059(7) -0.025(6) 0.017(7) -0.018(8)
C52 0.105(10) 0.092(9) 0.065(7) -0.040(7) 0.023(7) -0.042(8)
C53 0.091(9) 0.072(8) 0.065(7) -0.031(6) 0.014(6) -0.033(6)
C61 0.044(5) 0.045(5) 0.051(5) -0.019(4) 0.002(4) -0.013(4)
C62 0.054(5) 0.036(5) 0.048(5) -0.013(4) 0.010(4) -0.006(4)
C63 0.043(5) 0.046(5) 0.060(6) -0.022(5) 0.004(4) -0.003(4)
C64 0.075(7) 0.045(5) 0.043(5) -0.016(4) 0.008(5) -0.023(5)
C65 0.084(8) 0.059(7) 0.063(7) 0.016(5) -0.015(6) -0.033(6)
C66 0.113(11) 0.068(8) 0.084(9) 0.015(7) -0.012(8) -0.032(8)
C67 0.093(9) 0.049(6) 0.080(8) -0.003(6) -0.022(7) -0.016(6)
C68 0.080(7) 0.041(5) 0.055(6) -0.012(5) -0.007(5) -0.005(5)
C69 0.081(7) 0.051(6) 0.041(5) -0.015(5) -0.006(5) -0.007(5)
C70 0.081(8) 0.056(6) 0.052(6) -0.022(5) -0.015(5) 0.007(6)
C71 0.068(8) 0.074(8) 0.068(7) -0.021(6) -0.012(6) 0.010(6)
C72 0.059(7) 0.090(9) 0.066(7) -0.016(7) -0.011(5) -0.004(6)
C73 0.060(7) 0.098(9) 0.047(6) 0.006(6) -0.004(5) -0.013(6)
C74 0.032(4) 0.044(5) 0.049(5) -0.020(4) 0.008(4) 0.005(4)
C75 0.040(5) 0.039(5) 0.068(6) -0.024(5) 0.003(4) -0.008(4)
C76 0.035(5) 0.054(6) 0.063(6) -0.029(5) -0.004(4) 0.005(4)
C77 0.042(5) 0.054(6) 0.048(5) -0.025(4) 0.000(4) 0.010(4)
C78 0.044(5) 0.035(5) 0.050(5) -0.018(4) 0.000(4) 0.004(4)
C79 0.047(5) 0.047(5) 0.052(5) -0.018(5) -0.003(4) 0.008(4)
C80 0.068(6) 0.041(5) 0.054(6) -0.023(5) -0.008(5) 0.009(5)
C81 0.070(7) 0.048(6) 0.061(6) -0.022(5) -0.008(5) 0.017(5)
C82 0.073(7) 0.037(5) 0.070(7) -0.017(5) -0.007(5) 0.005(5)
C83 0.062(6) 0.035(5) 0.061(6) -0.022(5) -0.003(5) 0.006(4)
C91 0.054(6) 0.043(5) 0.056(6) -0.001(4) -0.008(5) -0.019(4)
C92 0.050(5) 0.029(4) 0.056(6) 0.002(4) -0.008(4) -0.012(4)
C93 0.048(5) 0.038(5) 0.053(5) -0.001(4) -0.006(4) -0.002(4)
C94 0.082(7) 0.037(5) 0.041(5) -0.001(4) -0.012(5) -0.019(5)
C95 0.080(7) 0.047(6) 0.068(7) -0.011(5) -0.014(6) -0.030(5)
C96 0.132(11) 0.042(6) 0.058(7) -0.018(5) -0.026(7) -0.021(6)
C97 0.091(9) 0.058(7) 0.060(7) -0.023(5) 0.000(6) -0.025(6)
C98 0.077(7) 0.049(6) 0.042(5) -0.014(4) -0.006(5) -0.006(5)
C99 0.080(7) 0.038(5) 0.057(6) -0.012(5) 0.006(5) -0.002(5)
C100 0.099(10) 0.068(8) 0.061(7) -0.027(6) -0.012(6) 0.000(7)
C101 0.084(9) 0.089(9) 0.061(7) -0.035(7) 0.019(6) 0.006(7)
C102 0.058(6) 0.064(7) 0.070(7) -0.022(6) 0.011(5) 0.000(5)
C103 0.070(7) 0.056(6) 0.058(6) -0.020(5) 0.001(5) 0.000(5)
C104 0.028(4) 0.049(5) 0.069(6) -0.008(5) -0.004(4) -0.002(4)
C105 0.051(6) 0.068(7) 0.084(8) -0.016(6) 0.006(6) -0.012(5)
C106 0.030(5) 0.089(9) 0.126(11) -0.024(8) 0.023(6) -0.009(5)
C107 0.048(6) 0.081(8) 0.099(9) -0.042(7) -0.005(6) 0.012(6)
C108 0.033(5) 0.057(6) 0.071(7) -0.009(5) 0.003(4) 0.016(4)
C109 0.061(7) 0.044(6) 0.075(7) -0.017(5) -0.013(5) 0.012(5)
C110 0.060(7) 0.079(8) 0.094(9) -0.041(7) 0.020(6) 0.007(6)
C111 0.089(10) 0.077(9) 0.111(11) -0.055(8) 0.011(8) 0.011(7)
C112 0.075(8) 0.079(8) 0.094(9) -0.048(7) 0.010(7) -0.011(6)
C113 0.053(6) 0.055(6) 0.073(7) -0.032(5) 0.010(5) -0.007(5)
Fe5 0.0466(7) 0.0328(6) 0.0438(7) -0.0133(5) 0.0083(5) -0.0096(5)
Fe6 0.0457(7) 0.0314(6) 0.0579(8) -0.0118(6) 0.0086(6) -0.0051(5)
Fe7 0.0514(8) 0.0291(6) 0.0499(7) -0.0141(5) 0.0040(6) -0.0018(5)
Fe8 0.0483(7) 0.0332(7) 0.0631(8) -0.0216(6) 0.0176(6) -0.0085(5)
Br5 0.0754(7) 0.0867(8) 0.0460(6) -0.0164(5) 0.0025(5) -0.0225(6)
Br6 0.1661(14) 0.0542(7) 0.0612(7) -0.0235(6) 0.0085(8) -0.0211(8)
Br7 0.1202(11) 0.0803(9) 0.0603(7) -0.0312(6) 0.0127(7) -0.0124(7)
Br8 0.1338(12) 0.1187(11) 0.0579(7) -0.0532(7) 0.0373(7) -0.0661(9)
N41 0.047(4) 0.026(3) 0.043(4) -0.013(3) 0.007(3) -0.001(3)
N42 0.046(4) 0.028(4) 0.051(4) -0.013(3) 0.006(3) -0.006(3)
N43 0.052(4) 0.025(3) 0.047(4) -0.012(3) 0.006(3) -0.002(3)
N44 0.053(5) 0.038(4) 0.048(4) -0.014(3) 0.011(4) -0.008(3)
N45 0.052(5) 0.030(4) 0.061(5) 0.002(3) -0.002(4) -0.003(3)
N46 0.051(5) 0.039(4) 0.073(6) -0.013(4) 0.005(4) -0.002(4)
N51 0.051(4) 0.028(4) 0.061(5) -0.012(3) 0.016(4) -0.002(3)
N52 0.044(4) 0.030(4) 0.061(5) -0.014(3) 0.011(3) -0.002(3)
N53 0.070(5) 0.037(4) 0.056(5) -0.005(4) 0.013(4) -0.008(4)
N54 0.045(4) 0.032(4) 0.062(5) -0.008(4) 0.011(4) -0.009(3)
N55 0.044(4) 0.032(4) 0.065(5) -0.005(4) 0.007(4) 0.001(3)
N56 0.047(5) 0.062(6) 0.061(5) -0.006(4) 0.011(4) 0.016(4)
N61 0.058(5) 0.031(4) 0.054(5) -0.009(3) 0.005(4) -0.003(3)
N62 0.058(5) 0.029(4) 0.053(5) -0.002(3) 0.009(4) -0.006(3)
N63 0.054(5) 0.038(4) 0.070(5) -0.027(4) 0.000(4) 0.000(3)
N64 0.057(5) 0.039(4) 0.073(6) -0.021(4) 0.000(4) 0.005(4)
N65 0.051(5) 0.022(3) 0.070(5) -0.018(3) 0.021(4) -0.001(3)
N66 0.047(5) 0.045(5) 0.070(6) -0.024(4) 0.017(4) -0.006(4)
N71 0.055(5) 0.040(4) 0.047(4) -0.022(3) 0.012(3) -0.013(3)
N72 0.049(4) 0.041(4) 0.046(4) -0.018(3) 0.006(3) -0.013(3)
N73 0.038(4) 0.045(4) 0.079(6) -0.037(4) 0.024(4) -0.014(3)
N74 0.050(5) 0.030(4) 0.098(7) -0.026(5) 0.021(4) -0.010(3)
N75 0.044(4) 0.042(4) 0.045(4) -0.014(3) 0.008(3) -0.010(3)
N76 0.047(4) 0.032(4) 0.057(5) -0.004(4) -0.001(4) -0.007(3)
C121 0.057(6) 0.042(5) 0.051(5) -0.006(4) -0.001(4) -0.008(4)
C122 0.063(6) 0.025(4) 0.044(5) -0.009(4) 0.006(4) -0.004(4)
C123 0.053(5) 0.040(5) 0.047(5) -0.006(4) 0.004(4) -0.013(4)
C124 0.042(5) 0.024(4) 0.056(5) -0.017(4) 0.011(4) -0.003(3)
C125 0.062(6) 0.027(4) 0.043(5) -0.011(4) 0.009(4) 0.003(4)
C126 0.062(6) 0.027(4) 0.058(6) -0.016(4) 0.017(5) -0.003(4)
C127 0.047(5) 0.035(5) 0.058(6) -0.017(4) 0.015(4) -0.004(4)
C128 0.048(5) 0.034(5) 0.055(5) -0.020(4) 0.016(4) -0.006(4)
C129 0.044(5) 0.034(4) 0.047(5) -0.017(4) 0.008(4) -0.008(4)
C130 0.061(6) 0.052(6) 0.059(6) -0.018(5) 0.014(5) -0.012(5)
C131 0.052(6) 0.062(6) 0.064(7) -0.029(5) 0.003(5) -0.005(5)
C132 0.065(7) 0.060(6) 0.049(6) -0.020(5) 0.002(5) -0.008(5)
C133 0.048(6) 0.055(6) 0.056(6) -0.020(5) 0.003(4) -0.004(4)
C134 0.046(5) 0.049(6) 0.060(6) -0.004(5) -0.005(5) -0.011(4)
C135 0.069(8) 0.092(9) 0.070(8) -0.011(7) -0.006(6) -0.024(6)
C136 0.060(7) 0.106(10) 0.071(8) -0.015(7) -0.013(6) -0.029(7)
C137 0.059(7) 0.063(7) 0.087(9) -0.004(6) -0.009(6) -0.008(5)
C138 0.050(6) 0.041(5) 0.061(6) -0.003(4) -0.004(5) -0.010(4)
C139 0.064(7) 0.030(5) 0.092(8) -0.009(5) 0.019(6) -0.011(4)
C140 0.045(6) 0.039(5) 0.104(9) -0.007(6) -0.003(6) 0.003(4)
C141 0.060(7) 0.047(6) 0.125(11) -0.014(7) 0.031(8) 0.002(5)
C142 0.078(9) 0.082(9) 0.099(10) -0.026(8) 0.030(8) -0.013(7)
C143 0.055(6) 0.063(7) 0.080(8) -0.025(6) 0.013(5) -0.007(5)
C151 0.072(7) 0.047(6) 0.060(6) -0.024(5) 0.007(5) -0.009(5)
C152 0.064(6) 0.037(5) 0.056(6) -0.011(4) 0.013(5) -0.003(4)
C153 0.057(6) 0.038(5) 0.049(5) -0.009(4) 0.003(4) -0.007(4)
C154 0.083(8) 0.040(5) 0.067(7) -0.018(5) 0.007(6) -0.006(5)
C155 0.158(13) 0.053(7) 0.066(8) -0.030(6) 0.022(8) -0.015(7)
C156 0.184(16) 0.049(7) 0.060(7) -0.007(6) 0.027(8) -0.017(8)
C157 0.131(11) 0.049(7) 0.068(8) -0.005(6) 0.018(7) -0.015(7)
C158 0.082(7) 0.037(5) 0.059(6) -0.002(5) 0.013(5) -0.006(5)
C159 0.051(6) 0.037(5) 0.065(6) -0.014(5) 0.008(5) -0.014(4)
C160 0.067(7) 0.042(6) 0.069(7) -0.004(5) 0.015(5) -0.015(5)
C161 0.051(6) 0.029(5) 0.103(9) -0.010(6) 0.003(6) -0.007(4)
C162 0.055(6) 0.037(5) 0.084(8) -0.011(5) 0.009(5) 0.000(4)
C163 0.053(6) 0.042(5) 0.072(7) -0.017(5) 0.005(5) -0.006(4)
C164 0.037(5) 0.040(5) 0.069(7) -0.013(5) 0.005(4) -0.009(4)
C165 0.057(6) 0.047(6) 0.064(6) -0.017(5) 0.004(5) -0.006(5)
C166 0.044(6) 0.045(6) 0.111(10) -0.032(6) 0.006(6) -0.015(4)
C167 0.041(5) 0.041(6) 0.110(10) -0.021(6) 0.009(6) -0.006(4)
C168 0.030(5) 0.038(5) 0.079(7) -0.003(5) 0.003(4) -0.001(4)
C169 0.047(6) 0.037(5) 0.090(8) -0.004(5) 0.012(5) 0.013(4)
C170 0.052(6) 0.051(7) 0.120(11) 0.025(7) 0.028(7) 0.015(5)
C171 0.116(13) 0.091(12) 0.089(12) 0.030(9) 0.038(9) 0.055(10)
C172 0.131(14) 0.109(13) 0.067(9) -0.001(9) -0.002(8) 0.094(12)
C173 0.091(9) 0.094(10) 0.063(8) -0.019(7) -0.003(6) 0.055(8)
C181 0.080(7) 0.032(5) 0.055(6) -0.018(4) 0.008(5) -0.001(5)
C182 0.069(7) 0.030(5) 0.054(6) -0.010(4) 0.003(5) 0.005(4)
C183 0.080(7) 0.028(5) 0.046(5) -0.005(4) 0.016(5) -0.006(4)
C184 0.080(7) 0.032(5) 0.059(6) -0.020(4) -0.010(5) 0.002(5)
C185 0.107(11) 0.072(8) 0.088(9) -0.046(7) 0.000(8) 0.007(7)
C186 0.072(9) 0.121(12) 0.110(11) -0.076(10) -0.012(8) -0.006(8)
C187 0.059(7) 0.074(8) 0.117(11) -0.043(8) -0.026(7) -0.008(6)
C188 0.055(6) 0.039(5) 0.091(8) -0.028(5) -0.004(5) 0.005(4)
C189 0.067(7) 0.028(5) 0.078(7) -0.010(5) 0.005(5) 0.007(4)
C190 0.065(7) 0.040(6) 0.117(10) -0.021(6) 0.009(7) -0.002(5)
C191 0.075(9) 0.072(9) 0.130(13) -0.001(9) 0.039(9) 0.010(7)
C192 0.090(11) 0.095(11) 0.108(11) -0.010(9) 0.029(9) 0.043(9)
C193 0.072(8) 0.066(7) 0.084(8) -0.026(6) -0.004(6) 0.020(6)
C194 0.071(7) 0.029(5) 0.051(6) -0.014(4) 0.009(5) 0.003(4)
C195 0.078(8) 0.039(5) 0.065(7) -0.002(5) 0.026(6) -0.006(5)
C196 0.103(10) 0.046(6) 0.070(8) -0.010(6) 0.033(7) -0.017(6)
C197 0.073(7) 0.032(5) 0.100(9) -0.029(6) 0.033(7) -0.009(5)
C198 0.070(7) 0.022(4) 0.079(7) -0.016(5) 0.031(6) -0.004(4)
C199 0.053(6) 0.031(5) 0.090(8) -0.027(5) 0.030(5) -0.012(4)
C200 0.061(7) 0.045(6) 0.105(10) -0.031(6) 0.041(7) -0.012(5)
C201 0.044(6) 0.066(7) 0.097(9) -0.023(7) 0.012(6) -0.002(5)
C202 0.056(7) 0.059(7) 0.092(8) -0.018(6) 0.005(6) -0.001(5)
C203 0.044(6) 0.058(7) 0.103(9) -0.028(6) 0.018(6) -0.016(5)
C211 0.061(6) 0.071(7) 0.059(6) -0.038(6) 0.019(5) -0.024(5)
C212 0.045(5) 0.058(6) 0.064(6) -0.035(5) 0.019(4) -0.015(4)
C213 0.060(6) 0.061(6) 0.048(5) -0.031(5) 0.016(4) -0.028(5)
C214 0.038(5) 0.065(7) 0.082(8) -0.047(6) 0.013(5) -0.018(5)
C215 0.069(7) 0.077(8) 0.090(8) -0.052(7) 0.003(6) -0.014(6)
C216 0.073(8) 0.091(10) 0.115(11) -0.076(9) 0.012(8) -0.019(7)
C217 0.055(7) 0.061(7) 0.123(11) -0.057(8) -0.002(7) -0.008(5)
C218 0.037(5) 0.049(6) 0.095(8) -0.042(6) 0.014(5) -0.003(4)
C219 0.036(5) 0.039(5) 0.114(9) -0.039(6) 0.014(5) -0.007(4)
C220 0.049(6) 0.037(6) 0.134(12) -0.034(7) 0.006(6) -0.004(5)
C221 0.049(6) 0.033(6) 0.164(14) -0.036(8) 0.004(7) 0.002(5)
C222 0.058(6) 0.033(5) 0.106(9) -0.008(6) 0.011(6) -0.005(4)
C223 0.060(7) 0.038(6) 0.111(10) -0.025(6) 0.026(6) -0.022(5)
C224 0.051(5) 0.061(6) 0.045(5) -0.015(5) 0.016(4) -0.023(5)
C225 0.075(7) 0.081(8) 0.045(6) -0.014(5) 0.015(5) -0.026(6)
C226 0.083(8) 0.073(8) 0.047(6) -0.001(5) 0.013(5) -0.031(6)
C227 0.063(6) 0.045(5) 0.062(6) 0.000(5) 0.003(5) -0.021(5)
C228 0.055(6) 0.039(5) 0.053(6) -0.005(4) 0.007(4) -0.012(4)
C229 0.042(5) 0.036(5) 0.060(6) -0.003(4) -0.011(4) -0.003(4)
C230 0.055(6) 0.029(5) 0.075(7) -0.007(5) 0.000(5) -0.007(4)
C231 0.062(6) 0.033(5) 0.087(8) -0.015(5) 0.003(6) -0.006(4)
C232 0.063(6) 0.040(5) 0.065(6) -0.022(5) -0.003(5) 0.004(5)
C233 0.047(5) 0.035(5) 0.056(6) -0.012(4) 0.002(4) -0.003(4)
Cl1 0.0664(16) 0.0439(13) 0.0753(17) -0.0055(12) -0.0161(13) -0.0005(11)
O11 0.142(8) 0.054(5) 0.094(6) -0.027(4) -0.050(6) 0.002(5)
O12 0.093(6) 0.063(5) 0.117(7) -0.002(5) 0.022(5) 0.003(5)
O13 0.064(5) 0.071(5) 0.088(6) -0.021(4) -0.029(4) 0.008(4)
O14 0.087(5) 0.044(4) 0.081(5) -0.004(4) -0.022(4) -0.012(4)
Cl2 0.0418(13) 0.0739(18) 0.0856(19) -0.0310(15) 0.0042(12) -0.0022(12)
O21 0.075(6) 0.126(8) 0.106(7) -0.070(6) -0.008(5) 0.006(5)
O22 0.055(5) 0.146(9) 0.110(7) -0.047(6) 0.022(5) -0.015(5)
O23 0.105(7) 0.064(6) 0.152(9) -0.014(6) -0.048(7) -0.005(5)
O24 0.059(5) 0.093(6) 0.079(5) -0.014(5) -0.001(4) 0.007(4)
Cl4 0.173(4) 0.0568(18) 0.0677(19) 0.0016(15) -0.015(2) -0.044(2)
O41 0.206(13) 0.101(8) 0.084(7) -0.039(6) 0.012(7) -0.047(8)
O42 0.210(14) 0.102(8) 0.122(9) -0.012(7) 0.034(9) -0.083(9)
O43 0.162(9) 0.061(5) 0.072(6) 0.000(4) -0.015(6) -0.033(6)
O44 0.30(2) 0.082(8) 0.175(13) -0.015(8) -0.140(14) -0.003(10)
C85 0.037(12) 0.078(18) 0.11(2) -0.003(16) -0.024(12) 0.003(12)
C86 0.094(18) 0.12(2) 0.050(13) -0.054(14) -0.017(13) 0.003(16)
C87 0.057(14) 0.14(3) 0.059(14) -0.031(15) -0.025(11) 0.034(15)
N7 0.059(11) 0.067(12) 0.060(11) -0.032(10) -0.021(9) 0.005(9)
O1 0.066(11) 0.116(16) 0.097(13) -0.039(12) -0.001(9) 0.014(10)
C25 0.196(18) 0.100(12) 0.084(10) -0.058(9) -0.023(11) 0.028(11)
C26 0.055(8) 0.153(15) 0.157(15) -0.097(13) 0.019(8) 0.009(8)
C27 0.097(10) 0.130(13) 0.088(10) -0.048(9) 0.026(8) -0.014(9)
C28 0.114(11) 0.082(10) 0.125(12) -0.057(9) 0.029(9) -0.009(8)
O3 0.096(7) 0.125(9) 0.126(8) -0.063(7) -0.007(6) 0.017(6)
O4 0.089(6) 0.071(5) 0.108(7) -0.033(5) 0.021(5) -0.007(4)
C55 0.111(12) 0.086(10) 0.103(11) -0.017(9) 0.017(9) 0.005(9)
C56 0.079(9) 0.131(14) 0.132(13) -0.069(12) -0.017(9) -0.013(9)
C57 0.135(14) 0.143(15) 0.074(9) -0.053(10) -0.010(9) 0.054(12)
C58 0.180(17) 0.113(13) 0.061(8) -0.004(8) -0.028(10) -0.027(12)
O5 0.095(6) 0.085(6) 0.098(7) -0.036(5) -0.009(5) 0.008(5)
O6 0.097(6) 0.119(8) 0.064(5) -0.029(5) -0.002(5) 0.013(6)

loop_
_atom_type_symbol
_atom_type_description
_atom_type_scat_dispersion_real
_atom_type_scat_dispersion_imag
_atom_type_scat_source
C C 0.0033 0.0016 'International Tables Vol C Tables 4.2.6.8 and 6.1.1.4'
H H 0.0000 0.0000 'International Tables Vol C Tables 4.2.6.8 and 6.1.1.4'
N N 0.0061 0.0033 'International Tables Vol C Tables 4.2.6.8 and 6.1.1.4'
O O 0.0106 0.0060 'International Tables Vol C Tables 4.2.6.8 and 6.1.1.4'
Cl Cl 0.1484 0.1585 'International Tables Vol C Tables 4.2.6.8 and 6.1.1.4'
Br Br -0.2901 2.4595 'International Tables Vol C Tables 4.2.6.8 and 6.1.1.4'
Fe Fe 0.3463 0.8444 'International Tables Vol C Tables 4.2.6.8 and 6.1.1.4'

loop_
_geom_angle_atom_site_label_1
_geom_angle_atom_site_label_2
_geom_angle_atom_site_label_3
_geom_angle
N35 Fe1 N3 153.2(3)
N35 Fe1 N1 119.8(3)
N3 Fe1 N1 75.3(3)
N35 Fe1 N32 75.4(3)
N3 Fe1 N32 125.4(3)
N1 Fe1 N32 103.0(3)
N35 Fe1 N4 91.9(3)
N3 Fe1 N4 72.7(3)
N1 Fe1 N4 147.5(3)
N32 Fe1 N4 91.3(2)
N35 Fe1 N36 73.2(3)
N3 Fe1 N36 85.0(3)
N1 Fe1 N36 91.9(3)
N32 Fe1 N36 148.5(3)
N4 Fe1 N36 90.7(3)
N5 Fe2 N13 155.0(3)
N5 Fe2 N11 123.1(3)
N13 Fe2 N11 76.3(3)
N5 Fe2 N2 76.4(3)
N13 Fe2 N2 117.2(3)
N11 Fe2 N2 102.6(3)
N5 Fe2 N6 74.7(3)
N13 Fe2 N6 91.6(3)
N11 Fe2 N6 88.9(3)
N2 Fe2 N6 150.7(3)
N5 Fe2 N14 85.8(3)
N13 Fe2 N14 73.5(3)
N11 Fe2 N14 149.9(3)
N2 Fe2 N14 91.8(3)
N6 Fe2 N14 91.3(3)
N23 Fe3 N15 152.8(3)
N23 Fe3 N12 118.3(3)
N15 Fe3 N12 75.0(3)
N23 Fe3 N21 77.1(3)
N15 Fe3 N21 126.0(3)
N12 Fe3 N21 100.6(3)
N23 Fe3 N16 92.4(3)
N15 Fe3 N16 74.7(3)
N12 Fe3 N16 148.8(3)
N21 Fe3 N16 91.1(3)
N23 Fe3 N24 72.1(3)
N15 Fe3 N24 84.0(3)
N12 Fe3 N24 93.8(3)
N21 Fe3 N24 149.1(3)
N16 Fe3 N24 90.4(3)
N25 Fe4 N33 171.2(3)
N25 Fe4 N31 105.6(3)
N33 Fe4 N31 80.7(3)
N25 Fe4 N26 80.3(3)
N33 Fe4 N26 94.0(3)
N31 Fe4 N26 87.6(3)
N25 Fe4 N22 80.5(3)
N33 Fe4 N22 105.3(3)
N31 Fe4 N22 94.9(3)
N26 Fe4 N22 160.7(3)
N25 Fe4 N34 93.2(3)
N33 Fe4 N34 80.4(3)
N31 Fe4 N34 161.1(3)
N26 Fe4 N34 95.2(3)
N22 Fe4 N34 88.6(3)
N2 N1 C2 108.4(7)
N2 N1 Fe1 136.4(6)
C2 N1 Fe1 115.2(5)
C3 N2 N1 108.0(7)
C3 N2 Fe2 112.6(5)
N1 N2 Fe2 135.9(6)
C8 N3 C4 119.7(7)
C8 N3 Fe1 120.0(6)
C4 N3 Fe1 118.0(5)
C9 N4 C13 117.5(7)
C9 N4 Fe1 116.2(6)
C13 N4 Fe1 126.1(6)
C18 N5 C14 119.2(8)
C18 N5 Fe2 120.8(6)
C14 N5 Fe2 118.4(6)
C23 N6 C19 115.6(9)
C23 N6 Fe2 128.4(7)
C19 N6 Fe2 115.4(6)
C32 N11 N12 108.1(8)
C32 N11 Fe2 114.1(7)
N12 N11 Fe2 135.9(6)
N11 N12 C33 107.8(8)
N11 N12 Fe3 136.4(6)
C33 N12 Fe3 114.5(6)
C34 N13 C38 120.0(9)
C34 N13 Fe2 118.3(6)
C38 N13 Fe2 121.6(7)
C39 N14 C43 117.7(9)
C39 N14 Fe2 114.0(7)
C43 N14 Fe2 128.3(7)
C44 N15 C48 119.6(8)
C44 N15 Fe3 119.6(7)
C48 N15 Fe3 118.7(6)
C53 N16 C49 116.7(9)
C53 N16 Fe3 126.9(7)
C49 N16 Fe3 116.3(7)
N22 N21 C62 106.8(7)
N22 N21 Fe3 138.2(5)
C62 N21 Fe3 114.3(6)
C63 N22 N21 109.1(7)
C63 N22 Fe4 112.5(6)
N21 N22 Fe4 137.0(5)
C68 N23 C64 119.7(8)
C68 N23 Fe3 122.2(7)
C64 N23 Fe3 117.1(6)
C73 N24 C69 116.3(9)
C73 N24 Fe3 127.4(7)
C69 N24 Fe3 115.7(6)
C78 N25 C74 122.5(8)
C78 N25 Fe4 118.6(6)
C74 N25 Fe4 117.9(6)
C83 N26 C79 117.2(8)
C83 N26 Fe4 128.5(6)
C79 N26 Fe4 114.0(6)
N32 N31 C92 108.2(7)
N32 N31 Fe4 139.2(5)
C92 N31 Fe4 112.2(6)
N31 N32 C93 108.6(7)
N31 N32 Fe1 138.6(5)
C93 N32 Fe1 112.8(6)
C94 N33 C98 121.2(8)
C94 N33 Fe4 119.1(6)
C98 N33 Fe4 118.6(7)
C103 N34 C99 115.7(8)
C103 N34 Fe4 129.3(6)
C99 N34 Fe4 114.8(7)
C104 N35 C108 118.9(8)
C104 N35 Fe1 119.1(6)
C108 N35 Fe1 120.6(6)
C113 N36 C109 116.2(8)
C113 N36 Fe1 129.3(6)
C109 N36 Fe1 113.5(6)
C3 C1 C2 104.7(8)
C3 C1 Br1 128.2(6)
C2 C1 Br1 126.8(6)
N1 C2 C1 109.1(7)
N1 C2 C4 117.1(7)
C1 C2 C4 133.8(8)
N2 C3 C1 109.8(7)
N2 C3 C14 116.7(8)
C1 C3 C14 133.5(8)
N3 C4 C5 121.7(8)
N3 C4 C2 112.4(7)
C5 C4 C2 125.8(8)
C4 C5 C6 117.9(8)
C7 C6 C5 120.8(8)
C6 C7 C8 118.0(8)
N3 C8 C7 121.8(8)
N3 C8 C9 115.0(7)
C7 C8 C9 123.2(8)
N4 C9 C10 121.5(8)
N4 C9 C8 114.2(7)
C10 C9 C8 124.3(8)
C11 C10 C9 122.0(9)
C10 C11 C12 117.3(8)
C13 C12 C11 119.0(8)
N4 C13 C12 122.6(8)
N5 C14 C15 121.4(8)
N5 C14 C3 112.0(8)
C15 C14 C3 126.6(8)
C16 C15 C14 118.8(10)
C17 C16 C15 119.8(10)
C16 C17 C18 119.4(10)
N5 C18 C17 121.3(9)
N5 C18 C19 113.9(8)
C17 C18 C19 124.8(9)
N6 C19 C20 123.0(9)
N6 C19 C18 114.1(8)
C20 C19 C18 122.9(9)
C21 C20 C19 120.3(11)
C20 C21 C22 117.6(10)
C21 C22 C23 119.7(10)
N6 C23 C22 123.7(11)
C33 C31 C32 105.5(9)
C33 C31 Br2 127.3(8)
C32 C31 Br2 126.9(8)
N11 C32 C31 110.5(9)
N11 C32 C34 117.3(9)
C31 C32 C34 132.2(9)
C31 C33 N12 108.1(9)
C31 C33 C44 135.0(9)
N12 C33 C44 116.8(8)
N13 C34 C35 121.7(10)
N13 C34 C32 112.6(9)
C35 C34 C32 125.7(10)
C34 C35 C36 117.7(11)
C37 C36 C35 120.4(11)
C36 C37 C38 118.6(11)
N13 C38 C37 121.5(11)
N13 C38 C39 114.9(9)
C37 C38 C39 123.6(10)
N14 C39 C40 121.3(11)
N14 C39 C38 115.4(9)
C40 C39 C38 123.2(11)
C41 C40 C39 120.8(12)
C40 C41 C42 117.3(11)
C43 C42 C41 120.5(13)
N14 C43 C42 122.3(12)
N15 C44 C45 122.4(10)
N15 C44 C33 111.9(9)
C45 C44 C33 125.6(10)
C44 C45 C46 117.7(11)
C47 C46 C45 121.9(11)
C46 C47 C48 117.6(11)
N15 C48 C47 120.7(10)
N15 C48 C49 114.9(8)
C47 C48 C49 124.3(10)
C50 C49 N16 122.8(10)
C50 C49 C48 123.3(9)
N16 C49 C48 113.8(8)
C49 C50 C51 118.9(10)
C52 C51 C50 120.1(11)
C51 C52 C53 118.2(12)
N16 C53 C52 123.2(10)
C62 C61 C63 106.0(8)
C62 C61 Br3 127.3(7)
C63 C61 Br3 126.6(7)
C61 C62 N21 108.9(8)
C61 C62 C64 134.1(8)
N21 C62 C64 116.8(8)
N22 C63 C61 109.1(8)
N22 C63 C74 115.2(8)
C61 C63 C74 135.6(8)
C65 C64 N23 119.9(10)
C65 C64 C62 126.3(10)
N23 C64 C62 113.9(8)
C64 C65 C66 119.2(11)
C67 C66 C65 120.9(11)
C68 C67 C66 116.8(11)
N23 C68 C67 123.5(10)
N23 C68 C69 114.9(9)
C67 C68 C69 121.5(10)
C70 C69 N24 123.4(10)
C70 C69 C68 123.1(10)
N24 C69 C68 113.5(9)
C69 C70 C71 119.4(11)
C72 C71 C70 119.3(11)
C71 C72 C73 117.3(11)
N24 C73 C72 124.1(11)
N25 C74 C75 119.4(8)
N25 C74 C63 110.6(7)
C75 C74 C63 129.9(8)
C76 C75 C74 118.0(9)
C75 C76 C77 122.6(9)
C76 C77 C78 118.1(9)
N25 C78 C77 119.4(8)
N25 C78 C79 114.3(8)
C77 C78 C79 126.0(8)
C80 C79 N26 121.5(9)
C80 C79 C78 126.3(9)
N26 C79 C78 112.2(8)
C81 C80 C79 120.7(9)
C80 C81 C82 118.7(10)
C81 C82 C83 119.2(10)
N26 C83 C82 122.8(9)
C93 C91 C92 106.0(8)
C93 C91 Br4 128.5(8)
C92 C91 Br4 125.5(7)
N31 C92 C91 108.8(8)
N31 C92 C94 116.2(8)
C91 C92 C94 135.1(8)
N32 C93 C91 108.4(8)
N32 C93 C104 118.8(8)
C91 C93 C104 132.8(9)
N33 C94 C95 121.3(9)
N33 C94 C92 110.2(7)
C95 C94 C92 128.5(10)
C96 C95 C94 117.4(11)
C97 C96 C95 121.0(10)
C96 C97 C98 118.6(10)
N33 C98 C97 120.4(10)
N33 C98 C99 112.8(8)
C97 C98 C99 126.7(10)
C100 C99 N34 122.9(11)
C100 C99 C98 124.1(10)
N34 C99 C98 112.9(9)
C99 C100 C101 120.2(11)
C102 C101 C100 116.7(10)
C103 C102 C101 119.9(11)
N34 C103 C102 124.4(10)
N35 C104 C105 122.9(9)
N35 C104 C93 112.1(8)
C105 C104 C93 125.0(9)
C104 C105 C106 117.7(10)
C107 C106 C105 119.9(10)
C108 C107 C106 118.2(10)
N35 C108 C107 122.2(10)
N35 C108 C109 114.8(8)
C107 C108 C109 122.8(10)
N36 C109 C110 121.5(10)
N36 C109 C108 115.2(8)
C110 C109 C108 123.1(10)
C111 C110 C109 118.8(11)
C110 C111 C112 121.3(11)
C111 C112 C113 116.2(11)
N36 C113 C112 125.9(10)
N75 Fe5 N43 171.8(3)
N75 Fe5 N44 94.8(3)
N43 Fe5 N44 80.5(3)
N75 Fe5 N41 103.8(3)
N43 Fe5 N41 80.7(3)
N44 Fe5 N41 161.2(3)
N75 Fe5 N72 81.0(3)
N43 Fe5 N72 105.6(3)
N44 Fe5 N72 89.4(3)
N41 Fe5 N72 95.9(3)
N75 Fe5 N76 80.0(3)
N43 Fe5 N76 93.5(3)
N44 Fe5 N76 94.6(3)
N41 Fe5 N76 86.3(3)
N72 Fe5 N76 160.9(3)
N53 Fe6 N51 74.8(3)
N53 Fe6 N45 147.3(3)
N51 Fe6 N45 127.1(3)
N53 Fe6 N42 129.6(3)
N51 Fe6 N42 100.1(3)
N45 Fe6 N42 75.0(3)
N53 Fe6 N54 72.8(3)
N51 Fe6 N54 146.3(3)
N45 Fe6 N54 86.1(3)
N42 Fe6 N54 93.5(3)
N53 Fe6 N46 82.8(3)
N51 Fe6 N46 95.7(3)
N45 Fe6 N46 72.0(3)
N42 Fe6 N46 146.7(3)
N54 Fe6 N46 89.3(3)
N63 Fe7 N55 163.6(3)
N63 Fe7 N61 77.2(3)
N55 Fe7 N61 110.1(3)
N63 Fe7 N52 115.9(3)
N55 Fe7 N52 77.8(3)
N61 Fe7 N52 102.2(3)
N63 Fe7 N64 75.9(3)
N55 Fe7 N64 96.9(3)
N61 Fe7 N64 152.8(3)
N52 Fe7 N64 86.4(3)
N63 Fe7 N56 91.2(3)
N55 Fe7 N56 75.0(3)
N61 Fe7 N56 85.9(3)
N52 Fe7 N56 152.8(3)
N64 Fe7 N56 98.2(3)
N73 Fe8 N65 149.3(3)
N73 Fe8 N62 124.4(3)
N65 Fe8 N62 74.9(3)
N73 Fe8 N71 76.4(3)
N65 Fe8 N71 126.5(3)
N62 Fe8 N71 102.2(3)
N73 Fe8 N66 87.7(3)
N65 Fe8 N66 73.4(3)
N62 Fe8 N66 147.3(3)
N71 Fe8 N66 90.6(3)
N73 Fe8 N74 72.2(3)
N65 Fe8 N74 84.1(3)
N62 Fe8 N74 92.8(3)
N71 Fe8 N74 148.4(3)
N66 Fe8 N74 91.4(3)
N42 N41 C122 108.8(7)
N42 N41 Fe5 135.4(5)
C122 N41 Fe5 111.5(6)
N41 N42 C123 107.4(7)
N41 N42 Fe6 136.9(5)
C123 N42 Fe6 114.6(6)
C124 N43 C128 120.8(7)
C124 N43 Fe5 118.9(6)
C128 N43 Fe5 119.2(6)
C129 N44 C133 116.8(8)
C129 N44 Fe5 115.1(6)
C133 N44 Fe5 128.0(6)
C138 N45 C134 120.8(8)
C138 N45 Fe6 119.5(7)
C134 N45 Fe6 118.9(6)
C139 N46 C143 116.6(9)
C139 N46 Fe6 115.7(7)
C143 N46 Fe6 127.6(7)
N52 N51 C152 109.1(7)
N52 N51 Fe6 135.3(6)
C152 N51 Fe6 115.3(6)
N51 N52 C153 108.0(7)
N51 N52 Fe7 136.3(6)
C153 N52 Fe7 112.1(6)
C158 N53 C154 120.4(9)
C158 N53 Fe6 119.5(7)
C154 N53 Fe6 119.2(7)
C163 N54 C159 118.6(8)
C163 N54 Fe6 125.1(7)
C159 N54 Fe6 116.2(6)
C168 N55 C164 119.8(8)
C168 N55 Fe7 121.4(7)
C164 N55 Fe7 118.8(6)
C173 N56 C169 116.8(10)
C173 N56 Fe7 128.4(8)
C169 N56 Fe7 113.1(7)
C182 N61 N62 109.7(7)
C182 N61 Fe7 111.7(6)
N62 N61 Fe7 135.0(6)
C183 N62 N61 108.3(8)
C183 N62 Fe8 114.5(7)
N61 N62 Fe8 136.8(6)
C188 N63 C184 120.6(9)
C188 N63 Fe7 119.9(6)
C184 N63 Fe7 118.1(6)
C193 N64 C189 116.3(10)
C193 N64 Fe7 126.8(8)
C189 N64 Fe7 115.3(6)
C194 N65 C198 120.6(9)
C194 N65 Fe8 117.9(6)
C198 N65 Fe8 118.1(7)
C203 N66 C199 119.3(9)
C203 N66 Fe8 126.3(6)
C199 N66 Fe8 114.0(7)
N72 N71 C212 107.4(7)
N72 N71 Fe8 139.1(5)
C212 N71 Fe8 113.5(6)
N71 N72 C213 108.8(7)
N71 N72 Fe5 138.0(6)
C213 N72 Fe5 112.3(6)
C214 N73 C218 119.4(9)
C214 N73 Fe8 117.0(6)
C218 N73 Fe8 121.8(7)
C223 N74 C219 116.9(9)
C223 N74 Fe8 128.2(6)
C219 N74 Fe8 114.5(8)
C228 N75 C224 119.9(8)
C228 N75 Fe5 120.4(6)
C224 N75 Fe5 119.1(6)
C229 N76 C233 116.3(7)
C229 N76 Fe5 114.7(6)
C233 N76 Fe5 128.7(6)
C123 C121 C122 104.9(8)
C123 C121 Br5 128.7(7)
C122 C121 Br5 126.3(7)
N41 C122 C121 108.8(8)
N41 C122 C124 114.7(8)
C121 C122 C124 136.4(8)
N42 C123 C121 110.0(8)
N42 C123 C134 118.0(8)
C121 C123 C134 131.9(9)
N43 C124 C125 121.4(8)
N43 C124 C122 110.6(7)
C125 C124 C122 127.8(8)
C126 C125 C124 117.0(9)
C125 C126 C127 121.6(9)
C128 C127 C126 118.5(9)
N43 C128 C127 120.5(9)
N43 C128 C129 111.3(7)
C127 C128 C129 128.0(8)
N44 C129 C130 123.6(9)
N44 C129 C128 113.5(8)
C130 C129 C128 122.8(8)
C131 C130 C129 119.1(9)
C130 C131 C132 118.4(10)
C133 C132 C131 119.4(10)
N44 C133 C132 122.6(9)
N45 C134 C135 121.7(9)
N45 C134 C123 112.3(8)
C135 C134 C123 125.9(10)
C134 C135 C136 119.3(12)
C135 C136 C137 119.3(11)
C138 C137 C136 118.4(10)
N45 C138 C137 120.5(10)
N45 C138 C139 116.6(9)
C137 C138 C139 123.0(10)
N46 C139 C140 122.0(11)
N46 C139 C138 114.9(9)
C140 C139 C138 123.1(11)
C141 C140 C139 118.8(12)
C142 C141 C140 119.3(11)
C143 C142 C141 118.6(12)
C142 C143 N46 124.7(12)
C153 C151 C152 105.7(8)
C153 C151 Br6 126.0(7)
C152 C151 Br6 127.8(8)
N51 C152 C151 108.3(8)
N51 C152 C154 117.8(8)
C151 C152 C154 133.9(9)
N52 C153 C151 108.9(8)
N52 C153 C164 117.0(8)
C151 C153 C164 134.1(9)
N53 C154 C155 121.9(9)
N53 C154 C152 111.8(9)
C155 C154 C152 126.2(9)
C154 C155 C156 117.7(10)
C157 C156 C155 120.4(11)
C156 C157 C158 119.0(11)
N53 C158 C157 120.4(10)
N53 C158 C159 114.9(9)
C157 C158 C159 124.7(9)
N54 C159 C160 122.0(9)
N54 C159 C158 115.3(8)
C160 C159 C158 122.7(9)
C159 C160 C161 118.5(10)
C162 C161 C160 118.3(9)
C161 C162 C163 120.1(10)
N54 C163 C162 122.4(10)
N55 C164 C165 121.4(9)
N55 C164 C153 111.6(8)
C165 C164 C153 127.0(9)
C166 C165 C164 118.6(10)
C167 C166 C165 119.9(10)
C166 C167 C168 119.2(10)
N55 C168 C167 121.1(10)
N55 C168 C169 113.6(9)
C167 C168 C169 125.3(9)
N56 C169 C170 120.2(12)
N56 C169 C168 114.7(9)
C170 C169 C168 125.1(12)
C171 C170 C169 120.2(15)
C170 C171 C172 119.3(15)
C171 C172 C173 120.1(15)
N56 C173 C172 123.3(14)
C183 C181 C182 106.5(8)
C183 C181 Br7 126.0(8)
C182 C181 Br7 127.5(8)
N61 C182 C181 106.8(9)
N61 C182 C184 118.6(9)
C181 C182 C184 134.5(9)
N62 C183 C181 108.6(9)
N62 C183 C194 117.5(9)
C181 C183 C194 133.8(9)
N63 C184 C185 119.8(11)
N63 C184 C182 110.5(8)
C185 C184 C182 129.7(11)
C186 C185 C184 120.1(12)
C185 C186 C187 120.7(11)
C186 C187 C188 117.6(11)
N63 C188 C187 121.1(10)
N63 C188 C189 113.6(9)
C187 C188 C189 125.2(10)
N64 C189 C190 122.7(10)
N64 C189 C188 113.5(9)
C190 C189 C188 123.8(10)
C191 C190 C189 119.9(13)
C192 C191 C190 118.6(14)
C191 C192 C193 119.8(14)
N64 C193 C192 122.7(13)
N65 C194 C195 123.1(10)
N65 C194 C183 112.2(8)
C195 C194 C183 124.7(10)
C196 C195 C194 114.9(11)
C197 C196 C195 122.8(11)
C196 C197 C198 118.9(11)
N65 C198 C197 119.7(11)
N65 C198 C199 114.7(8)
C197 C198 C199 125.6(10)
N66 C199 C200 118.9(11)
N66 C199 C198 116.5(9)
C200 C199 C198 124.5(9)
C201 C200 C199 120.7(10)
C200 C201 C202 119.0(11)
C203 C202 C201 118.2(12)
N66 C203 C202 123.8(11)
C213 C211 C212 105.4(8)
C213 C211 Br8 125.6(8)
C212 C211 Br8 129.0(7)
N71 C212 C211 108.7(8)
N71 C212 C214 116.7(9)
C211 C212 C214 134.6(9)
N72 C213 C211 109.5(9)
N72 C213 C224 116.2(7)
C211 C213 C224 134.3(9)
N73 C214 C215 122.4(10)
N73 C214 C212 114.9(8)
C215 C214 C212 122.7(11)
C214 C215 C216 115.8(13)
C217 C216 C215 121.7(11)
C216 C217 C218 118.8(11)
N73 C218 C217 121.9(12)
N73 C218 C219 114.1(8)
C217 C218 C219 124.0(10)
N74 C219 C220 122.8(12)
N74 C219 C218 115.5(9)
C220 C219 C218 121.6(10)
C221 C220 C219 118.3(11)
C222 C221 C220 119.4(10)
C221 C222 C223 118.1(12)
N74 C223 C222 124.4(10)
N75 C224 C225 120.8(9)
N75 C224 C213 109.8(7)
C225 C224 C213 129.5(9)
C224 C225 C226 117.7(10)
C227 C226 C225 121.9(9)
C226 C227 C228 116.8(9)
N75 C228 C227 122.8(9)
N75 C228 C229 111.4(8)
C227 C228 C229 125.4(9)
N76 C229 C230 123.0(9)
N76 C229 C228 113.1(8)
C230 C229 C228 123.8(9)
C229 C230 C231 118.6(9)
C232 C231 C230 118.3(9)
C233 C232 C231 119.8(10)
N76 C233 C232 123.8(9)
O13 Cl1 O12 108.8(5)
O13 Cl1 O11 111.4(5)
O12 Cl1 O11 107.8(6)
O13 Cl1 O14 111.0(5)
O12 Cl1 O14 108.1(5)
O11 Cl1 O14 109.6(5)
O22 Cl2 O24 111.8(6)
O22 Cl2 O23 108.1(7)
O24 Cl2 O23 108.5(5)
O22 Cl2 O21 109.2(6)
O24 Cl2 O21 111.5(5)
O23 Cl2 O21 107.7(7)
O34A Cl3A O32A 117.7(9)
O34A Cl3A O31A 112.6(10)
O32A Cl3A O31A 106.0(10)
O34A Cl3A O33A 113.0(16)
O32A Cl3A O33A 103.9(16)
O31A Cl3A O33A 102.1(16)
O32B Cl3B O34B 138.0(12)
O32B Cl3B O31B 104.8(12)
O34B Cl3B O31B 100.7(12)
O32B Cl3B O33B 102.5(16)
O34B Cl3B O33B 106.0(16)
O31B Cl3B O33B 98.5(17)
O42 Cl4 O43 110.3(8)
O42 Cl4 O41 108.1(7)
O43 Cl4 O41 109.1(6)
O42 Cl4 O44 105.7(10)
O43 Cl4 O44 109.7(7)
O41 Cl4 O44 114.0(10)
O53A Cl5A O54A 115.2(9)
O53A Cl5A O51A 110.0(11)
O54A Cl5A O51A 106.2(10)
O53A Cl5A O52A 111.3(11)
O54A Cl5A O52A 110.7(11)
O51A Cl5A O52A 102.6(12)
O52B Cl5B O54B 117.9(17)
O52B Cl5B O51B 110.6(18)
O54B Cl5B O51B 106.4(16)
O52B Cl5B O53B 110.6(17)
O54B Cl5B O53B 105.7(14)
O51B Cl5B O53B 104.7(17)
O64 Cl6 O63 118.3(14)
O64 Cl6 O62 116.8(13)
O63 Cl6 O62 104.9(12)
O64 Cl6 O61 110.4(12)
O63 Cl6 O61 104.3(11)
O62 Cl6 O61 100.0(10)
O73A Cl7A O72A 113.9(10)
O73A Cl7A O71A 106.6(9)
O72A Cl7A O71A 106.6(10)
O73A Cl7A O74A 107.6(9)
O72A Cl7A O74A 116.0(10)
O71A Cl7A O74A 105.5(9)
O74B Cl7B O72B 113.3(13)
O74B Cl7B O73B 114.3(12)
O72B Cl7B O73B 112.8(13)
O74B Cl7B O71B 105.5(12)
O72B Cl7B O71B 104.9(12)
O73B Cl7B O71B 104.8(11)
O83A Cl8A O82A 107.9(12)
O83A Cl8A O84A 117.0(13)
O82A Cl8A O84A 117.8(12)
O83A Cl8A O81A 116.8(14)
O82A Cl8A O81A 95.4(12)
O84A Cl8A O81A 100.0(13)
O82B Cl8B O84B 115.1(14)
O82B Cl8B O83B 119.5(16)
O84B Cl8B O83B 111.8(15)
O82B Cl8B O81B 100.9(15)
O84B Cl8B O81B 100.5(15)
O83B Cl8B O81B 106.0(16)
N7 C85 O1 131(3)
C85 N7 C86 118(2)
C85 N7 C87 118(2)
C86 N7 C87 123(2)
O3 C26 C27 106.8(11)
O4 C27 C26 108.7(13)
C25 O3 C26 110.8(12)
C27 O4 C28 114.0(11)
O5 C56 C57 108.0(14)
O6 C57 C56 113.2(12)
C56 O5 C55 113.1(12)
C57 O6 C58 111.5(12)

loop_
_geom_bond_atom_site_label_1
_geom_bond_atom_site_label_2
_geom_bond_distance
Fe1 N35 2.127(7)
Fe1 N3 2.131(7)
Fe1 N1 2.171(7)
Fe1 N32 2.192(6)
Fe1 N4 2.255(7)
Fe1 N36 2.311(7)
Fe2 N5 2.075(7)
Fe2 N13 2.078(8)
Fe2 N11 2.129(8)
Fe2 N2 2.142(7)
Fe2 N6 2.216(7)
Fe2 N14 2.286(8)
Fe3 N23 2.121(7)
Fe3 N15 2.126(8)
Fe3 N12 2.147(8)
Fe3 N21 2.152(8)
Fe3 N16 2.203(8)
Fe3 N24 2.311(8)
Fe4 N25 1.905(7)
Fe4 N33 1.907(7)
Fe4 N31 1.979(7)
Fe4 N26 1.997(7)
Fe4 N22 2.000(7)
Fe4 N34 2.011(8)
Br1 C1 1.884(9)
Br2 C31 1.878(10)
Br3 C61 1.885(8)
Br4 C91 1.882(9)
N1 N2 1.349(9)
N1 C2 1.352(11)
N2 C3 1.342(11)
N3 C8 1.328(11)
N3 C4 1.363(11)
N4 C9 1.342(11)
N4 C13 1.360(11)
N5 C18 1.340(11)
N5 C14 1.340(11)
N6 C23 1.329(13)
N6 C19 1.352(12)
N11 C32 1.323(12)
N11 N12 1.375(11)
N12 C33 1.383(12)
N13 C34 1.338(13)
N13 C38 1.349(12)
N14 C39 1.345(13)
N14 C43 1.351(14)
N15 C44 1.338(13)
N15 C48 1.359(13)
N16 C53 1.329(13)
N16 C49 1.384(12)
N21 N22 1.350(10)
N21 C62 1.388(11)
N22 C63 1.347(11)
N23 C68 1.332(12)
N23 C64 1.378(12)
N24 C73 1.327(13)
N24 C69 1.352(13)
N25 C78 1.323(11)
N25 C74 1.371(11)
N26 C83 1.345(11)
N26 C79 1.382(11)
N31 N32 1.353(9)
N31 C92 1.368(11)
N32 C93 1.372(11)
N33 C94 1.343(13)
N33 C98 1.363(12)
N34 C103 1.334(13)
N34 C99 1.364(12)
N35 C104 1.350(12)
N35 C108 1.351(12)
N36 C113 1.331(12)
N36 C109 1.350(12)
C1 C3 1.383(12)
C1 C2 1.384(12)
C2 C4 1.484(12)
C3 C14 1.498(12)
C4 C5 1.383(12)
C5 C6 1.402(12)
C6 C7 1.365(13)
C7 C8 1.415(12)
C8 C9 1.473(12)
C9 C10 1.384(12)
C10 C11 1.356(13)
C11 C12 1.396(13)
C12 C13 1.392(12)
C14 C15 1.383(13)
C15 C16 1.369(15)
C16 C17 1.357(16)
C17 C18 1.381(15)
C18 C19 1.499(14)
C19 C20 1.386(14)
C20 C21 1.345(15)
C21 C22 1.372(17)
C22 C23 1.382(16)
C31 C33 1.381(14)
C31 C32 1.394(14)
C32 C34 1.471(14)
C33 C44 1.480(15)
C34 C35 1.393(14)
C35 C36 1.398(17)
C36 C37 1.374(18)
C37 C38 1.383(15)
C38 C39 1.470(15)
C39 C40 1.397(15)
C40 C41 1.359(19)
C41 C42 1.378(19)
C42 C43 1.370(16)
C44 C45 1.364(14)
C45 C46 1.376(17)
C46 C47 1.366(17)
C47 C48 1.394(14)
C48 C49 1.486(15)
C49 C50 1.367(15)
C50 C51 1.373(17)
C51 C52 1.373(16)
C52 C53 1.401(16)
C61 C62 1.367(13)
C61 C63 1.379(13)
C62 C64 1.469(14)
C63 C74 1.463(13)
C64 C65 1.364(13)
C65 C66 1.398(16)
C66 C67 1.383(17)
C67 C68 1.371(15)
C68 C69 1.493(15)
C69 C70 1.352(14)
C70 C71 1.378(16)
C71 C72 1.370(17)
C72 C73 1.398(15)
C74 C75 1.402(12)
C75 C76 1.361(13)
C76 C77 1.371(13)
C77 C78 1.419(12)
C78 C79 1.445(13)
C79 C80 1.378(13)
C80 C81 1.360(14)
C81 C82 1.384(14)
C82 C83 1.389(13)
C91 C93 1.388(13)
C91 C92 1.389(13)
C92 C94 1.449(13)
C93 C104 1.468(13)
C94 C95 1.410(13)
C95 C96 1.399(16)
C96 C97 1.393(17)
C97 C98 1.394(14)
C98 C99 1.466(15)
C99 C100 1.346(15)
C100 C101 1.398(17)
C101 C102 1.372(16)
C102 C103 1.351(14)
C104 C105 1.371(13)
C105 C106 1.411(16)
C106 C107 1.390(16)
C107 C108 1.385(15)
C108 C109 1.479(14)
C109 C110 1.433(14)
C110 C111 1.333(17)
C111 C112 1.380(17)
C112 C113 1.386(14)
Fe5 N75 1.892(7)
Fe5 N43 1.898(7)
Fe5 N44 1.984(8)
Fe5 N41 1.987(7)
Fe5 N72 1.990(7)
Fe5 N76 2.014(7)
Fe6 N53 2.146(8)
Fe6 N51 2.156(7)
Fe6 N45 2.165(8)
Fe6 N42 2.180(7)
Fe6 N54 2.250(7)
Fe6 N46 2.299(8)
Fe7 N63 2.029(8)
Fe7 N55 2.031(8)
Fe7 N61 2.081(8)
Fe7 N52 2.092(8)
Fe7 N64 2.140(8)
Fe7 N56 2.184(9)
Fe8 N73 2.137(7)
Fe8 N65 2.139(7)
Fe8 N62 2.158(8)
Fe8 N71 2.161(8)
Fe8 N66 2.264(8)
Fe8 N74 2.326(8)
Br5 C121 1.864(9)
Br6 C151 1.902(10)
Br7 C181 1.878(10)
Br8 C211 1.868(10)
N41 N42 1.348(9)
N41 C122 1.371(11)
N42 C123 1.369(11)
N43 C124 1.345(11)
N43 C128 1.366(11)
N44 C129 1.359(11)
N44 C133 1.366(12)
N45 C138 1.340(12)
N45 C134 1.349(12)
N46 C139 1.345(14)
N46 C143 1.365(13)
N51 N52 1.345(10)
N51 C152 1.357(12)
N52 C153 1.368(11)
N53 C158 1.337(12)
N53 C154 1.352(12)
N54 C163 1.328(12)
N54 C159 1.335(12)
N55 C168 1.340(11)
N55 C164 1.350(12)
N56 C173 1.336(14)
N56 C169 1.376(14)
N61 C182 1.352(12)
N61 N62 1.373(10)
N62 C183 1.350(11)
N63 C188 1.346(12)
N63 C184 1.364(13)
N64 C193 1.355(14)
N64 C189 1.357(13)
N65 C194 1.328(12)
N65 C198 1.350(12)
N66 C203 1.311(14)
N66 C199 1.353(12)
N71 N72 1.354(10)
N71 C212 1.388(11)
N72 C213 1.357(11)
N73 C214 1.331(14)
N73 C218 1.342(12)
N74 C223 1.312(15)
N74 C219 1.348(13)
N75 C228 1.339(11)
N75 C224 1.367(11)
N76 C229 1.348(11)
N76 C233 1.348(11)
C121 C123 1.384(13)
C121 C122 1.392(13)
C122 C124 1.463(12)
C123 C134 1.477(13)
C124 C125 1.400(12)
C125 C126 1.389(13)
C126 C127 1.390(13)
C127 C128 1.376(12)
C128 C129 1.469(13)
C129 C130 1.382(13)
C130 C131 1.380(14)
C131 C132 1.408(14)
C132 C133 1.376(14)
C134 C135 1.355(15)
C135 C136 1.391(16)
C136 C137 1.402(17)
C137 C138 1.397(15)
C138 C139 1.462(15)
C139 C140 1.402(14)
C140 C141 1.391(17)
C141 C142 1.372(19)
C142 C143 1.352(16)
C151 C153 1.378(14)
C151 C152 1.396(13)
C152 C154 1.477(14)
C153 C164 1.461(12)
C154 C155 1.386(16)
C155 C156 1.389(16)
C156 C157 1.378(17)
C157 C158 1.401(15)
C158 C159 1.472(14)
C159 C160 1.397(13)
C160 C161 1.410(15)
C161 C162 1.346(15)
C162 C163 1.394(13)
C164 C165 1.391(13)
C165 C166 1.384(14)
C166 C167 1.368(16)
C167 C168 1.397(14)
C168 C169 1.445(15)
C169 C170 1.403(15)
C170 C171 1.34(2)
C171 C172 1.35(2)
C172 C173 1.36(2)
C181 C183 1.394(14)
C181 C182 1.419(14)
C182 C184 1.432(14)
C183 C194 1.467(14)
C184 C185 1.376(15)
C185 C186 1.372(18)
C186 C187 1.384(18)
C187 C188 1.402(15)
C188 C189 1.465(15)
C189 C190 1.388(15)
C190 C191 1.371(19)
C191 C192 1.36(2)
C192 C193 1.40(2)
C194 C195 1.411(13)
C195 C196 1.385(16)
C196 C197 1.359(17)
C197 C198 1.399(15)
C198 C199 1.441(15)
C199 C200 1.432(15)
C200 C201 1.342(17)
C201 C202 1.386(16)
C202 C203 1.385(15)
C211 C213 1.386(13)
C211 C212 1.391(15)
C212 C214 1.465(13)
C213 C224 1.459(13)
C214 C215 1.405(14)
C215 C216 1.417(18)
C216 C217 1.329(18)
C217 C218 1.389(15)
C218 C219 1.486(16)
C219 C220 1.390(14)
C220 C221 1.375(18)
C221 C222 1.367(17)
C222 C223 1.386(14)
C224 C225 1.389(13)
C225 C226 1.398(16)
C226 C227 1.380(15)
C227 C228 1.389(13)
C228 C229 1.491(13)
C229 C230 1.388(12)
C230 C231 1.388(14)
C231 C232 1.373(14)
C232 C233 1.354(12)
Cl1 O13 1.421(7)
Cl1 O12 1.424(8)
Cl1 O11 1.429(7)
Cl1 O14 1.439(7)
Cl2 O22 1.418(8)
Cl2 O24 1.428(8)
Cl2 O23 1.429(9)
Cl2 O21 1.437(8)
Cl3A O34A 1.370(11)
Cl3A O32A 1.439(11)
Cl3A O31A 1.464(12)
Cl3A O33A 1.481(15)
Cl3B O32B 1.360(13)
Cl3B O34B 1.464(13)
Cl3B O31B 1.476(13)
Cl3B O33B 1.484(15)
Cl4 O42 1.400(12)
Cl4 O43 1.405(9)
Cl4 O41 1.423(10)
Cl4 O44 1.436(13)
Cl5A O53A 1.395(11)
Cl5A O54A 1.431(10)
Cl5A O51A 1.432(13)
Cl5A O52A 1.456(13)
Cl5B O52B 1.379(14)
Cl5B O54B 1.417(13)
Cl5B O51B 1.454(14)
Cl5B O53B 1.463(14)
Cl6 O64 1.367(12)
Cl6 O63 1.445(14)
Cl6 O62 1.448(13)
Cl6 O61 1.455(12)
Cl7A O73A 1.415(12)
Cl7A O72A 1.421(12)
Cl7A O71A 1.429(11)
Cl7A O74A 1.434(10)
Cl7B O74B 1.406(12)
Cl7B O72B 1.421(13)
Cl7B O73B 1.426(13)
Cl7B O71B 1.447(13)
Cl8A O83A 1.412(13)
Cl8A O82A 1.419(12)
Cl8A O84A 1.429(12)
Cl8A O81A 1.442(14)
Cl8B O82B 1.387(13)
Cl8B O84B 1.423(13)
Cl8B O83B 1.450(14)
Cl8B O81B 1.454(14)
C85 N7 1.21(3)
C85 O1 1.24(3)
C86 N7 1.37(3)
C87 N7 1.42(3)
C25 O3 1.405(17)
C26 O3 1.424(16)
C26 C27 1.52(2)
C27 O4 1.431(15)
C28 O4 1.443(14)
C55 O5 1.420(16)
C56 O5 1.417(15)
C56 C57 1.50(2)
C57 O6 1.366(15)
C58 O6 1.410(17)

loop_
_platon_squeeze_void_nr
_platon_squeeze_void_average_x
_platon_squeeze_void_average_y
_platon_squeeze_void_average_z
_platon_squeeze_void_volume
_platon_squeeze_void_count_electrons
_platon_squeeze_void_content
1 -0.000 -0.000 -0.000 507 138 ' '
2 -0.500 0.187 0.500 1052 326 ' '
3 0.479 0.917 0.257 8 0 ' '
4 0.521 0.083 0.743 7 0 ' '
